data_4321348
loop_
_publ_author_name
'Takehiro Ohta'
'Takashi Tachiyama'
'Kazunari Yoshizawa'
'Tokio Yamabe'
'Takeshi Uchida'
'Teizo Kitagawa'

_publ_section_title
;
 Synthesis, Structure, and H2O2-Dependent Catalytic Functions of
 Disulfide-Bridged Dicopper(I) and Related Thioether-Copper(I) and
 Thioether-Copper(II) Complexes
;
_journal_name_full 'Inorganic Chemistry'
_journal_page_first 4358
_journal_page_last 4369
_journal_paper_doi 10.1021/ic000018a
_journal_volume 39
_journal_year 2000
_chemical_formula_sum 'C72 H96 Cl4 Cu4 N12 O16 S4'
_chemical_formula_weight 1909.86
_space_group_IT_number 2
_symmetry_cell_setting triclinic
_symmetry_Int_Tables_number 2
_symmetry_space_group_name_Hall '-P 1'
_symmetry_space_group_name_H-M 'P -1'
_audit_creation_date 'Tue Sep 28 14:34:16 1999'
_audit_creation_method 'from TEXRAY.INF file'
_cell_angle_alpha 105.76(1)
_cell_angle_beta 90.82(2)
_cell_angle_gamma 75.23(1)
_cell_formula_units_Z 2
_cell_length_a 15.165(3)
_cell_length_b 22.185(4)
_cell_length_c 14.989(3)
_cell_measurement_reflns_used 25
_cell_measurement_temperature 296.2
_cell_measurement_theta_max 15.0
_cell_measurement_theta_min 14.8
_cell_volume 4684.7(16)
_computing_cell_refinement 'Rigaku/AFC Diffractometer Control'
_computing_data_collection 'Rigaku/AFC Diffractometer Control'
_computing_data_reduction teXsan
_computing_publication_material teXsan
_computing_structure_refinement teXsan
_computing_structure_solution SHELXS86
_diffrn_ambient_temperature 296.2
_diffrn_measurement_device_type 'Rigaku AFC7R'
_diffrn_measurement_method \w-2\q
_diffrn_orient_matrix_UB_11 0.06111
_diffrn_orient_matrix_UB_12 -0.03225
_diffrn_orient_matrix_UB_13 -0.01224
_diffrn_orient_matrix_UB_21 0.02021
_diffrn_orient_matrix_UB_22 0.02419
_diffrn_orient_matrix_UB_23 -0.03976
_diffrn_orient_matrix_UB_31 0.02287
_diffrn_orient_matrix_UB_32 0.02699
_diffrn_orient_matrix_UB_33 0.05560
_diffrn_radiation_detector 'scintillation counter'
_diffrn_radiation_monochromator graphite
_diffrn_radiation_source 'Rigaku rotating anode'
_diffrn_radiation_type 'Mo K\a'
_diffrn_radiation_wavelength 0.7107
_diffrn_reflns_av_R_equivalents 0.044
_diffrn_reflns_av_sigmaI/netI 0.139
_diffrn_reflns_limit_h_max 19
_diffrn_reflns_limit_h_min 0
_diffrn_reflns_limit_k_max 28
_diffrn_reflns_limit_k_min -27
_diffrn_reflns_limit_l_max 19
_diffrn_reflns_limit_l_min -19
_diffrn_reflns_number 22319
_diffrn_reflns_reduction_process 'Lp corrections applied'
_diffrn_reflns_theta_max 27.51
_diffrn_reflns_theta_min 2.58
_diffrn_standards_decay_% -2.22
_diffrn_standards_interval_count 150
_diffrn_standards_number 3
_exptl_absorpt_coefficient_mu 1.161
_exptl_absorpt_correction_type none
_exptl_crystal_colour yellow
_exptl_crystal_density_diffrn 1.354
_exptl_crystal_density_method 'not measured'
_exptl_crystal_description prismatic
_exptl_crystal_F_000 1976.00
_exptl_crystal_size_max 0.660
_exptl_crystal_size_mid 0.550
_exptl_crystal_size_min 0.430
_refine_diff_density_max 2.97
_refine_diff_density_min -0.53
_refine_ls_extinction_method none
_refine_ls_goodness_of_fit_ref 2.846
_refine_ls_hydrogen_treatment noref
_refine_ls_matrix_type full
_refine_ls_number_constraints 0
_refine_ls_number_parameters 1009
_refine_ls_number_reflns 7373
_refine_ls_number_restraints 0
_refine_ls_R_factor_all 0.0954
_refine_ls_R_factor_gt 0.0954
_refine_ls_shift/su_max 0.4850
_refine_ls_shift/su_mean 0.0120
_refine_ls_structure_factor_coef F
_refine_ls_weighting_scheme unit
_refine_ls_wR_factor_gt 0.1254
_refine_ls_wR_factor_ref 0.1254
_reflns_number_gt 7373
_reflns_number_total 21502
_reflns_threshold_expression >2.0sigma(I)
_cod_data_source_file ic000018a_1.cif
_cod_data_source_block Cu2(Py2SSPy2)(ClO4)2
_cod_original_cell_volume 4684(1)
_cod_original_sg_symbol_H-M 'P -1 '
_cod_original_formula_sum 'C72 H96 Cl4 Cu4 N12 O16 S4 '
_cod_database_code 4321348

loop_
_symmetry_equiv_pos_as_xyz
x,y,z
-x,-y,-z

loop_
_atom_site_label
_atom_site_type_symbol
_atom_site_fract_x
_atom_site_fract_y
_atom_site_fract_z
_atom_site_U_iso_or_equiv
_atom_site_adp_type
_atom_site_occupancy
_atom_site_calc_flag
_atom_site_refinement_flags
_atom_site_disorder_assembly
_atom_site_disorder_group
Cu(1) Cu 0.9273(2) 0.3133(1) 0.8620(2) 0.0509(7) Uani 1.00 d . . .
Cu(2) Cu 0.4094(2) 0.3387(1) 0.2494(2) 0.0517(8) Uani 1.00 d . . .
Cu(3) Cu 0.3314(2) 0.1818(1) 0.2786(2) 0.0525(8) Uani 1.00 d . . .
Cu(4) Cu 1.1200(2) 0.1656(1) 0.6976(2) 0.0583(8) Uani 1.00 d . . .
Cl(1) Cl 0.9522(5) 0.3877(3) 0.3339(5) 0.076(2) Uani 1.00 d . . .
Cl(2) Cl 0.8042(6) 0.1485(4) 0.2636(8) 0.114(3) Uani 1.00 d . . .
Cl(3) Cl 0.3472(4) 0.3936(3) 0.8033(4) 0.071(2) Uani 1.00 d . . .
Cl(5) Cl 0.6864(7) 0.1386(4) 0.6984(9) 0.127(4) Uani 1.00 d . . .
S(1) S 0.9721(3) 0.2203(2) 0.9002(3) 0.052(2) Uani 1.00 d . . .
S(2) S 1.1046(3) 0.1683(2) 0.8476(3) 0.051(1) Uani 1.00 d . . .
S(3) S 0.3207(3) 0.2032(2) 0.1401(3) 0.047(1) Uani 1.00 d . . .
S(4) S 0.4170(3) 0.2522(2) 0.1274(3) 0.050(2) Uani 1.00 d . . .
O(1) O 0.348(2) 0.4143(9) 0.899(1) 0.148(9) Uani 1.00 d . . .
O(2) O 0.429(1) 0.387(1) 0.758(2) 0.146(10) Uani 1.00 d . . .
O(3) O 0.322(2) 0.335(1) 0.779(1) 0.17(1) Uani 1.00 d . . .
O(4) O 0.281(1) 0.444(1) 0.777(1) 0.116(8) Uani 1.00 d . . .
O(5) O 0.981(2) 0.423(1) 0.414(1) 0.16(1) Uani 1.00 d . . .
O(6) O 1.026(2) 0.333(1) 0.305(2) 0.16(1) Uani 1.00 d . . .
O(7) O 0.933(2) 0.424(1) 0.271(1) 0.16(1) Uani 1.00 d . . .
O(8) O 0.733(2) 0.135(2) 0.215(2) 0.22(2) Uani 1.00 d . . .
O(9) O 0.881(2) 0.367(2) 0.347(3) 0.26(2) Uani 1.00 d . . .
O(10) O 0.846(3) 0.110(1) 0.315(3) 0.24(2) Uani 1.00 d . . .
O(11) O 0.864(3) 0.144(4) 0.213(5) 0.46(5) Uani 1.00 d . . .
O(12) O 0.781(4) 0.206(2) 0.319(4) 0.40(3) Uani 1.00 d . . .
O(16) O 0.768(2) 0.116(2) 0.721(3) 0.31(2) Uani 1.00 d . . .
O(17) O 0.676(2) 0.194(1) 0.679(3) 0.25(2) Uani 1.00 d . . .
O(18) O 0.658(2) 0.095(1) 0.624(2) 0.21(2) Uani 1.00 d . . .
O(20) O 0.623(3) 0.145(3) 0.757(3) 0.40(3) Uani 1.00 d . . .
N(1) N 0.968(1) 0.3565(7) 0.775(1) 0.051(5) Uani 1.00 d . . .
N(2) N 0.975(1) 0.3659(8) 0.990(1) 0.055(5) Uani 1.00 d . . .
N(3) N 0.790(1) 0.3500(8) 0.886(1) 0.058(6) Uani 1.00 d . . .
N(4) N 1.080(1) 0.0742(8) 0.652(1) 0.063(6) Uani 1.00 d . . .
N(5) N 0.527(1) 0.3658(8) 0.248(1) 0.055(5) Uani 1.00 d . . .
N(6) N 0.225(1) 0.1471(8) 0.302(1) 0.054(5) Uani 1.00 d . . .
N(7) N 0.433(1) 0.0906(8) 0.220(1) 0.054(5) Uani 1.00 d . . .
N(8) N 0.345(1) 0.3735(8) 0.375(1) 0.060(6) Uani 1.00 d . . .
N(9) N 0.325(1) 0.4029(8) 0.177(1) 0.056(5) Uani 1.00 d . . .
N(10) N 0.386(2) 0.2159(9) 0.395(1) 0.072(7) Uani 1.00 d . . .
N(11) N 1.050(1) 0.2136(9) 0.617(1) 0.073(7) Uani 1.00 d . . .
N(12) N 1.254(1) 0.1328(10) 0.657(1) 0.069(7) Uani 1.00 d . . .
C(1) C 1.044(1) 0.379(1) 0.793(1) 0.063(7) Uani 1.00 d . . .
C(5) C 0.915(1) 0.374(1) 0.709(2) 0.062(7) Uani 1.00 d . . .
C(7) C 0.730(1) 0.317(1) 0.848(1) 0.058(7) Uani 1.00 d . . .
C(8) C 0.605(2) 0.400(1) 0.930(2) 0.085(9) Uani 1.00 d . . .
C(9) C 0.664(2) 0.434(1) 0.973(2) 0.067(8) Uani 1.00 d . . .
C(11) C 0.757(1) 0.4083(10) 0.949(1) 0.053(7) Uani 1.00 d . . .
C(12) C 0.824(2) 0.4467(10) 0.992(2) 0.068(7) Uani 1.00 d . . .
C(13) C 0.895(2) 0.417(1) 1.048(2) 0.068(7) Uani 1.00 d . . .
C(14) C 1.022(1) 0.317(1) 1.037(1) 0.058(7) Uani 1.00 d . . .
C(15) C 0.982(1) 0.259(1) 1.028(1) 0.063(7) Uani 1.00 d . . .
C(16) C 1.106(1) 0.0804(10) 0.822(1) 0.060(7) Uani 1.00 d . . .
C(17) C 1.055(2) 0.0593(10) 0.738(2) 0.067(7) Uani 1.00 d . . .
C(18) C 1.064(2) 0.066(1) 0.906(2) 0.086(9) Uani 1.00 d . . .
C(19) C 0.068(2) 0.152(1) 0.283(2) 0.079(9) Uani 1.00 d . . .
C(20) C 0.084(2) 0.089(2) 0.289(2) 0.09(1) Uani 1.00 d . . .
C(21) C 0.171(2) 0.055(1) 0.299(2) 0.084(10) Uani 1.00 d . . .
C(22) C 0.138(2) 0.180(1) 0.293(2) 0.065(8) Uani 1.00 d . . .
C(23) C 0.242(1) 0.086(1) 0.307(1) 0.054(7) Uani 1.00 d . . .
C(24) C 0.340(2) 0.051(1) 0.317(2) 0.069(8) Uani 1.00 d . . .
C(25) C 0.400(2) 0.033(1) 0.229(2) 0.072(8) Uani 1.00 d . . .
C(26) C 0.524(1) 0.425(1) 0.239(1) 0.059(7) Uani 1.00 d . . .
C(27) C 0.606(2) 0.442(1) 0.234(2) 0.071(8) Uani 1.00 d . . .
C(28) C 0.687(2) 0.401(1) 0.236(2) 0.09(1) Uani 1.00 d . . .
C(29) C 0.690(2) 0.341(1) 0.244(2) 0.077(9) Uani 1.00 d . . .
C(30) C 0.607(1) 0.325(1) 0.247(1) 0.061(7) Uani 1.00 d . . .
C(31) C 0.372(1) 0.1178(9) 0.073(1) 0.055(6) Uani 1.00 d . . .
C(32) C 0.408(2) 0.112(1) -0.025(1) 0.078(8) Uani 1.00 d . . .
C(33) C 1.210(2) 0.0457(9) 0.812(1) 0.068(7) Uani 1.00 d . . .
C(34) C 1.046(2) 0.213(1) 1.074(2) 0.084(9) Uani 1.00 d . . .
C(35) C 0.883(2) 0.274(1) 1.068(1) 0.074(8) Uani 1.00 d . . .
C(36) C 1.000(2) 0.084(1) 0.594(2) 0.089(10) Uani 1.00 d . . .
C(37) C 0.937(2) 0.154(1) 0.623(2) 0.088(10) Uani 1.00 d . . .
C(38) C 0.970(2) 0.201(1) 0.585(2) 0.079(9) Uani 1.00 d . . .
C(39) C 1.082(2) 0.251(1) 0.577(2) 0.090(10) Uani 1.00 d . . .
C(40) C 1.037(3) 0.277(1) 0.509(2) 0.11(1) Uani 1.00 d . . .
C(41) C 0.959(3) 0.260(2) 0.478(2) 0.14(2) Uani 1.00 d . . .
C(42) C 0.925(2) 0.223(2) 0.517(2) 0.10(1) Uani 1.00 d . . .
C(43) C 1.156(2) 0.021(1) 0.595(2) 0.084(9) Uani 1.00 d . . .
C(44) C 1.211(2) 0.046(1) 0.538(2) 0.088(9) Uani 1.00 d . . .
C(45) C 1.095(1) 0.363(1) 0.875(2) 0.079(9) Uani 1.00 d . . .
C(46) C 1.042(1) 0.400(1) 0.969(2) 0.067(8) Uani 1.00 d . . .
C(47) C 1.065(2) 0.418(1) 0.744(2) 0.078(9) Uani 1.00 d . . .
C(48) C 1.010(2) 0.435(1) 0.677(2) 0.085(10) Uani 1.00 d . . .
C(49) C 0.934(2) 0.413(1) 0.657(2) 0.071(8) Uani 1.00 d . . .
C(50) C 0.453(2) 0.0874(10) 0.122(2) 0.067(7) Uani 1.00 d . . .
C(51) C 0.294(2) 0.0869(10) 0.064(1) 0.070(8) Uani 1.00 d . . .
C(52) C 0.330(2) 0.262(1) -0.042(2) 0.071(8) Uani 1.00 d . . .
C(53) C 0.465(1) 0.3089(10) 0.007(1) 0.065(7) Uani 1.00 d . . .
C(54) C 0.374(1) 0.298(1) 0.042(1) 0.060(7) Uani 1.00 d . . .
C(55) C 0.303(1) 0.3609(10) 0.089(1) 0.056(7) Uani 1.00 d . . .
C(56) C 0.239(1) 0.440(1) 0.235(2) 0.064(7) Uani 1.00 d . . .
C(57) C 0.207(1) 0.401(1) 0.292(2) 0.073(8) Uani 1.00 d . . .
C(58) C 0.254(2) 0.403(1) 0.380(2) 0.069(8) Uani 1.00 d . . .
C(59) C 0.209(2) 0.437(1) 0.465(2) 0.09(1) Uani 1.00 d . . .
C(60) C 0.255(2) 0.441(2) 0.545(2) 0.11(1) Uani 1.00 d . . .
C(61) C 0.345(2) 0.412(1) 0.539(2) 0.086(10) Uani 1.00 d . . .
C(62) C 0.388(2) 0.378(1) 0.452(2) 0.072(8) Uani 1.00 d . . .
C(63) C 0.373(2) 0.4498(10) 0.161(2) 0.070(8) Uani 1.00 d . . .
C(64) C 0.435(2) 0.471(1) 0.240(2) 0.072(8) Uani 1.00 d . . .
C(65) C 0.335(2) 0.245(1) 0.474(2) 0.09(1) Uani 1.00 d . . .
C(66) C 0.373(3) 0.257(2) 0.558(2) 0.13(2) Uani 1.00 d . . .
C(67) C 0.465(4) 0.238(2) 0.566(3) 0.14(2) Uani 1.00 d . . .
C(68) C 0.475(2) 0.197(1) 0.400(2) 0.08(1) Uani 1.00 d . . .
C(69) C 0.531(2) 0.161(1) 0.314(2) 0.083(10) Uani 1.00 d . . .
C(70) C 0.518(2) 0.092(1) 0.272(2) 0.09(1) Uani 1.00 d . . .
C(71) C 0.515(2) 0.208(2) 0.486(3) 0.12(1) Uani 1.00 d . . .
C(72) C 1.375(2) 0.045(2) 0.576(2) 0.10(1) Uani 1.00 d . . .
C(73) C 1.436(2) 0.071(2) 0.622(2) 0.12(1) Uani 1.00 d . . .
C(74) C 1.409(2) 0.132(2) 0.686(2) 0.10(1) Uani 1.00 d . . .
C(75) C 1.315(2) 0.161(1) 0.704(2) 0.079(9) Uani 1.00 d . . .
C(76) C 1.281(2) 0.074(1) 0.590(2) 0.084(9) Uani 1.00 d . . .
C(77) C 0.640(2) 0.340(1) 0.868(2) 0.078(9) Uani 1.00 d . . .
H(1) H 0.0059 0.1744 0.2706 0.0972 Uiso 1.00 calc . . .
H(2) H 0.0346 0.0678 0.2856 0.1058 Uiso 1.00 calc . . .
H(3) H 0.1834 0.0094 0.3011 0.1050 Uiso 1.00 calc . . .
H(4) H 0.1262 0.2273 0.2963 0.0801 Uiso 1.00 calc . . .
H(5) H 0.6029 0.4858 0.2295 0.0850 Uiso 1.00 calc . . .
H(6) H 0.7439 0.4137 0.2317 0.1035 Uiso 1.00 calc . . .
H(7) H 0.7489 0.3100 0.2481 0.0904 Uiso 1.00 calc . . .
H(8) H 0.6087 0.2811 0.2500 0.0757 Uiso 1.00 calc . . .
H(9) H 0.1416 0.4573 0.4674 0.1146 Uiso 1.00 calc . . .
H(10) H 0.2237 0.4638 0.6044 0.1278 Uiso 1.00 calc . . .
H(11) H 0.3797 0.4151 0.5965 0.1021 Uiso 1.00 calc . . .
H(12) H 0.4541 0.3559 0.4478 0.0884 Uiso 1.00 calc . . .
H(13) H 0.2664 0.2605 0.4705 0.1112 Uiso 1.00 calc . . .
H(14) H 0.3331 0.2797 0.6133 0.1514 Uiso 1.00 calc . . .
H(15) H 0.4921 0.2452 0.6246 0.1714 Uiso 1.00 calc . . .
H(16) H 0.5812 0.1908 0.4871 0.1458 Uiso 1.00 calc . . .
H(17) H 0.4108 0.4300 0.1038 0.0831 Uiso 1.00 calc . . .
H(18) H 0.3286 0.4871 0.1522 0.0831 Uiso 1.00 calc . . .
H(19) H 0.4018 0.4787 0.2988 0.0862 Uiso 1.00 calc . . .
H(20) H 0.4444 0.5126 0.2393 0.0862 Uiso 1.00 calc . . .
H(21) H 0.2488 0.4789 0.2790 0.0774 Uiso 1.00 calc . . .
H(22) H 0.1909 0.4546 0.1975 0.0774 Uiso 1.00 calc . . .
H(23) H 0.1420 0.4161 0.3045 0.0855 Uiso 1.00 calc . . .
H(24) H 0.2201 0.3564 0.2542 0.0855 Uiso 1.00 calc . . .
H(25) H 0.5152 0.1849 0.2669 0.0910 Uiso 1.00 calc . . .
H(26) H 0.5956 0.1588 0.3231 0.0910 Uiso 1.00 calc . . .
H(27) H 0.5180 0.0730 0.3228 0.1110 Uiso 1.00 calc . . .
H(28) H 0.5716 0.0651 0.2312 0.1110 Uiso 1.00 calc . . .
H(29) H 0.5008 0.1087 0.1213 0.0793 Uiso 1.00 calc . . .
H(30) H 0.4774 0.0423 0.0880 0.0793 Uiso 1.00 calc . . .
H(31) H 0.2475 0.3496 0.1022 0.0683 Uiso 1.00 calc . . .
H(32) H 0.2877 0.3868 0.0460 0.0683 Uiso 1.00 calc . . .
H(33) H 0.4344 0.0675 -0.0588 0.0952 Uiso 1.00 calc . . .
H(34) H 0.3605 0.1301 -0.0602 0.0952 Uiso 1.00 calc . . .
H(35) H 0.4550 0.1346 -0.0222 0.0952 Uiso 1.00 calc . . .
H(36) H 0.2686 0.0893 0.1241 0.0788 Uiso 1.00 calc . . .
H(37) H 0.2450 0.1078 0.0324 0.0788 Uiso 1.00 calc . . .
H(38) H 0.3124 0.0417 0.0300 0.0788 Uiso 1.00 calc . . .
H(39) H 0.2764 0.2527 -0.0225 0.0837 Uiso 1.00 calc . . .
H(40) H 0.3119 0.2881 -0.0848 0.0837 Uiso 1.00 calc . . .
H(41) H 0.3714 0.2222 -0.0754 0.0837 Uiso 1.00 calc . . .
H(42) H 0.5081 0.2690 -0.0215 0.0768 Uiso 1.00 calc . . .
H(43) H 0.4538 0.3351 -0.0349 0.0768 Uiso 1.00 calc . . .
H(44) H 0.4934 0.3317 0.0602 0.0768 Uiso 1.00 calc . . .
H(45) H 0.3669 0.0778 0.3656 0.0797 Uiso 1.00 calc . . .
H(46) H 0.3416 0.0120 0.3352 0.0797 Uiso 1.00 calc . . .
H(47) H 0.3653 0.0190 0.1761 0.0842 Uiso 1.00 calc . . .
H(48) H 0.4517 -0.0038 0.2272 0.0842 Uiso 1.00 calc . . .
H(49) H 0.5381 0.4181 0.9413 0.0996 Uiso 1.00 calc . . .
H(50) H 0.6410 0.4761 1.0199 0.0806 Uiso 1.00 calc . . .
H(51) H 1.1415 0.2614 0.5957 0.1130 Uiso 1.00 calc . . .
H(52) H 1.0602 0.3060 0.4827 0.1277 Uiso 1.00 calc . . .
H(53) H 0.9267 0.2761 0.4289 0.1585 Uiso 1.00 calc . . .
H(54) H 0.8678 0.2120 0.4967 0.1272 Uiso 1.00 calc . . .
H(55) H 1.3958 0.0025 0.5308 0.1204 Uiso 1.00 calc . . .
H(56) H 1.5027 0.0494 0.6123 0.1328 Uiso 1.00 calc . . .
H(57) H 1.4530 0.1543 0.7158 0.1229 Uiso 1.00 calc . . .
H(58) H 1.2934 0.2030 0.7529 0.0930 Uiso 1.00 calc . . .
H(59) H 0.5986 0.3140 0.8387 0.0946 Uiso 1.00 calc . . .
H(60) H 0.8614 0.3576 0.6959 0.0728 Uiso 1.00 calc . . .
H(61) H 1.1203 0.4336 0.7568 0.0933 Uiso 1.00 calc . . .
H(62) H 1.0262 0.4627 0.6433 0.1032 Uiso 1.00 calc . . .
H(63) H 0.8941 0.4256 0.6105 0.0891 Uiso 1.00 calc . . .
H(64) H 1.0222 0.0757 0.5307 0.1138 Uiso 1.00 calc . . .
H(65) H 0.9661 0.0533 0.5952 0.1138 Uiso 1.00 calc . . .
H(66) H 0.8743 0.1536 0.6047 0.1036 Uiso 1.00 calc . . .
H(67) H 0.9304 0.1697 0.6912 0.1036 Uiso 1.00 calc . . .
H(68) H 1.1961 0.0009 0.6365 0.0969 Uiso 1.00 calc . . .
H(69) H 1.1314 -0.0127 0.5567 0.0969 Uiso 1.00 calc . . .
H(70) H 1.2385 0.0112 0.4844 0.1037 Uiso 1.00 calc . . .
H(71) H 1.1684 0.0786 0.5161 0.1037 Uiso 1.00 calc . . .
H(72) H 0.8555 0.4538 0.9416 0.0805 Uiso 1.00 calc . . .
H(73) H 0.7900 0.4887 1.0292 0.0805 Uiso 1.00 calc . . .
H(74) H 0.8666 0.3964 1.0857 0.0821 Uiso 1.00 calc . . .
H(75) H 0.9172 0.4498 1.0913 0.0821 Uiso 1.00 calc . . .
H(76) H 1.0847 0.3008 1.0124 0.0694 Uiso 1.00 calc . . .
H(77) H 1.0232 0.3387 1.1021 0.0694 Uiso 1.00 calc . . .
H(78) H 0.9903 0.0794 0.7545 0.0776 Uiso 1.00 calc . . .
H(79) H 1.0626 0.0130 0.7249 0.0776 Uiso 1.00 calc . . .
H(80) H 1.0958 0.0783 0.9616 0.0997 Uiso 1.00 calc . . .
H(81) H 1.0008 0.0891 0.9197 0.0997 Uiso 1.00 calc . . .
H(82) H 1.0676 0.0204 0.8948 0.0997 Uiso 1.00 calc . . .
H(83) H 1.2207 -0.0003 0.8001 0.0838 Uiso 1.00 calc . . .
H(84) H 1.2383 0.0532 0.7595 0.0838 Uiso 1.00 calc . . .
H(85) H 1.2400 0.0617 0.8657 0.0838 Uiso 1.00 calc . . .
H(86) H 1.0252 0.1753 1.0714 0.0968 Uiso 1.00 calc . . .
H(87) H 1.1066 0.1983 1.0438 0.0968 Uiso 1.00 calc . . .
H(88) H 1.0522 0.2337 1.1383 0.0968 Uiso 1.00 calc . . .
H(89) H 0.8771 0.2938 1.1325 0.0870 Uiso 1.00 calc . . .
H(90) H 0.8420 0.3028 1.0380 0.0870 Uiso 1.00 calc . . .
H(91) H 0.8627 0.2349 1.0554 0.0870 Uiso 1.00 calc . . .
H(92) H 1.1054 0.3167 0.8689 0.0970 Uiso 1.00 calc . . .
H(93) H 1.1544 0.3710 0.8760 0.0970 Uiso 1.00 calc . . .
H(94) H 1.0113 0.4427 0.9666 0.0808 Uiso 1.00 calc . . .
H(95) H 1.0846 0.4043 1.0180 0.0808 Uiso 1.00 calc . . .
H(96) H 0.7537 0.2734 0.8021 0.0702 Uiso 1.00 calc . . .

loop_
_atom_site_aniso_label
_atom_site_aniso_U_11
_atom_site_aniso_U_22
_atom_site_aniso_U_33
_atom_site_aniso_U_12
_atom_site_aniso_U_13
_atom_site_aniso_U_23
Cu(1) 0.044(1) 0.051(1) 0.054(2) -0.012(1) 0.001(1) 0.009(1)
Cu(2) 0.046(1) 0.054(2) 0.062(2) -0.015(1) -0.002(1) 0.025(1)
Cu(3) 0.058(2) 0.052(2) 0.051(2) -0.020(1) 0.001(1) 0.013(1)
Cu(4) 0.056(2) 0.057(2) 0.056(2) -0.010(1) 0.004(1) 0.011(1)
Cl(1) 0.078(4) 0.076(4) 0.082(5) -0.032(4) -0.013(4) 0.026(4)
Cl(2) 0.083(6) 0.085(6) 0.180(9) -0.031(4) -0.025(6) 0.038(6)
Cl(3) 0.082(4) 0.080(4) 0.058(4) -0.026(3) -0.003(3) 0.026(3)
Cl(5) 0.117(7) 0.072(6) 0.19(1) -0.026(5) -0.014(7) 0.028(6)
S(1) 0.050(3) 0.053(3) 0.050(3) -0.009(2) 0.004(2) 0.011(2)
S(2) 0.052(3) 0.043(3) 0.052(3) -0.011(2) 0.005(2) 0.007(2)
S(3) 0.052(3) 0.044(3) 0.046(3) -0.014(2) 0.003(2) 0.012(2)
S(4) 0.051(3) 0.053(3) 0.054(3) -0.015(2) 0.000(2) 0.025(3)
O(1) 0.25(3) 0.08(1) 0.06(1) 0.03(1) -0.02(1) 0.010(10)
O(2) 0.07(1) 0.19(2) 0.19(2) -0.03(1) 0.02(1) 0.09(2)
O(3) 0.29(3) 0.13(2) 0.10(2) -0.13(2) 0.04(2) -0.01(1)
O(4) 0.09(1) 0.16(2) 0.13(2) -0.03(1) -0.04(1) 0.09(2)
O(5) 0.18(2) 0.21(3) 0.09(2) -0.10(2) -0.03(2) 0.02(2)
O(6) 0.15(2) 0.12(2) 0.19(3) 0.02(2) 0.04(2) 0.04(2)
O(7) 0.31(3) 0.11(2) 0.09(2) -0.06(2) -0.05(2) 0.06(1)
O(8) 0.14(2) 0.34(5) 0.18(3) -0.11(3) 0.00(2) 0.03(3)
O(9) 0.16(2) 0.35(4) 0.42(5) -0.18(3) -0.14(3) 0.27(4)
O(10) 0.34(4) 0.14(2) 0.29(4) -0.09(3) -0.11(4) 0.15(3)
O(11) 0.12(3) 0.9(2) 0.49(9) -0.23(6) -0.09(4) 0.3(1)
O(12) 0.59(9) 0.09(2) 0.42(7) 0.03(4) -0.20(7) -0.01(3)
O(16) 0.10(2) 0.42(5) 0.61(7) -0.09(3) -0.12(3) 0.43(6)
O(17) 0.28(4) 0.07(2) 0.41(5) -0.05(2) -0.12(4) 0.08(2)
O(18) 0.33(4) 0.10(2) 0.19(3) -0.06(2) -0.02(3) 0.01(2)
O(20) 0.28(5) 0.7(1) 0.21(4) -0.29(6) 0.05(4) -0.02(5)
N(1) 0.040(9) 0.047(10) 0.06(1) -0.006(8) 0.004(8) 0.009(8)
N(2) 0.05(1) 0.05(1) 0.06(1) -0.011(8) 0.002(8) 0.010(9)
N(3) 0.05(1) 0.06(1) 0.06(1) -0.006(9) 0.004(9) 0.014(9)
N(4) 0.06(1) 0.05(1) 0.06(1) -0.009(9) -0.006(10) 0.001(9)
N(5) 0.05(1) 0.05(1) 0.06(1) -0.013(8) -0.001(8) 0.007(9)
N(6) 0.07(1) 0.06(1) 0.045(10) -0.024(9) 0.001(8) 0.019(8)
N(7) 0.05(1) 0.05(1) 0.06(1) -0.008(8) -0.002(8) 0.018(8)
N(8) 0.07(1) 0.06(1) 0.06(1) -0.022(10) 0.005(10) 0.020(9)
N(9) 0.05(1) 0.05(1) 0.07(1) -0.009(8) 0.004(9) 0.029(9)
N(10) 0.10(2) 0.09(1) 0.05(1) -0.06(1) -0.01(1) 0.02(1)
N(11) 0.07(1) 0.07(1) 0.07(1) 0.00(1) 0.01(1) 0.02(1)
N(12) 0.06(1) 0.09(2) 0.05(1) -0.01(1) 0.007(10) 0.02(1)
C(1) 0.06(1) 0.07(2) 0.05(1) -0.01(1) 0.00(1) 0.01(1)
C(5) 0.04(1) 0.06(1) 0.08(2) -0.01(1) -0.01(1) 0.01(1)
C(7) 0.05(1) 0.07(1) 0.06(1) -0.03(1) -0.01(1) 0.01(1)
C(8) 0.06(2) 0.08(2) 0.11(2) 0.00(1) 0.01(2) 0.03(2)
C(9) 0.06(1) 0.06(1) 0.08(2) -0.01(1) 0.01(1) 0.03(1)
C(11) 0.05(1) 0.06(1) 0.06(1) -0.02(1) -0.01(1) 0.03(1)
C(12) 0.07(1) 0.05(1) 0.07(2) 0.00(1) 0.01(1) 0.00(1)
C(13) 0.07(2) 0.06(1) 0.06(2) -0.01(1) 0.00(1) 0.01(1)
C(14) 0.05(1) 0.06(1) 0.05(1) -0.01(1) -0.01(1) 0.01(1)
C(15) 0.06(1) 0.06(1) 0.04(1) 0.01(1) 0.02(1) 0.01(1)
C(16) 0.08(2) 0.05(1) 0.05(1) -0.02(1) 0.00(1) 0.02(1)
C(17) 0.08(2) 0.05(1) 0.08(2) -0.02(1) -0.02(1) 0.01(1)
C(18) 0.10(2) 0.07(2) 0.10(2) -0.03(1) 0.01(2) 0.04(1)
C(19) 0.06(1) 0.11(2) 0.08(2) -0.02(2) 0.00(1) 0.04(2)
C(20) 0.07(2) 0.14(3) 0.09(2) -0.06(2) -0.01(1) 0.04(2)
C(21) 0.11(2) 0.09(2) 0.08(2) -0.06(2) -0.02(2) 0.03(1)
C(22) 0.05(1) 0.08(2) 0.07(2) -0.02(1) 0.01(1) 0.03(1)
C(23) 0.07(1) 0.06(1) 0.04(1) -0.03(1) 0.00(1) 0.012(10)
C(24) 0.10(2) 0.06(1) 0.06(1) -0.03(1) -0.01(1) 0.03(1)
C(25) 0.08(2) 0.06(1) 0.07(2) 0.00(1) 0.00(1) 0.03(1)
C(26) 0.06(1) 0.07(2) 0.06(1) -0.03(1) 0.01(1) 0.01(1)
C(27) 0.07(2) 0.07(2) 0.08(2) -0.03(1) 0.01(1) 0.02(1)
C(28) 0.06(2) 0.10(2) 0.13(2) -0.04(2) 0.01(2) 0.04(2)
C(29) 0.06(1) 0.09(2) 0.08(2) -0.01(1) 0.01(1) 0.02(1)
C(30) 0.06(1) 0.06(1) 0.07(2) -0.02(1) 0.00(1) 0.02(1)
C(31) 0.06(1) 0.05(1) 0.05(1) -0.01(1) 0.01(1) 0.003(10)
C(32) 0.11(2) 0.07(2) 0.05(1) -0.02(1) 0.03(1) 0.01(1)
C(33) 0.08(2) 0.04(1) 0.07(1) 0.01(1) 0.00(1) 0.01(1)
C(34) 0.11(2) 0.08(2) 0.05(1) 0.00(1) -0.01(1) 0.03(1)
C(35) 0.08(2) 0.07(2) 0.06(1) -0.02(1) 0.04(1) 0.00(1)
C(36) 0.10(2) 0.10(2) 0.08(2) -0.05(2) -0.04(2) 0.02(2)
C(37) 0.07(2) 0.11(2) 0.08(2) -0.02(2) -0.02(1) 0.02(2)
C(38) 0.08(2) 0.08(2) 0.06(2) 0.02(1) 0.01(1) 0.02(1)
C(39) 0.11(2) 0.07(2) 0.08(2) 0.01(2) 0.03(2) 0.02(1)
C(40) 0.15(3) 0.08(2) 0.08(2) 0.00(2) 0.04(2) 0.03(2)
C(41) 0.16(4) 0.12(3) 0.07(2) 0.05(3) 0.00(2) 0.01(2)
C(42) 0.12(3) 0.10(2) 0.07(2) 0.01(2) -0.01(2) 0.02(2)
C(43) 0.10(2) 0.07(2) 0.06(2) -0.01(1) -0.02(1) 0.00(1)
C(44) 0.10(2) 0.08(2) 0.05(2) 0.00(2) 0.00(1) -0.01(1)
C(45) 0.04(1) 0.10(2) 0.10(2) -0.03(1) -0.01(1) 0.04(2)
C(46) 0.06(1) 0.07(2) 0.07(2) -0.03(1) -0.01(1) 0.01(1)
C(47) 0.07(2) 0.08(2) 0.09(2) -0.03(1) 0.01(1) 0.03(2)
C(48) 0.10(2) 0.08(2) 0.09(2) -0.03(2) 0.02(2) 0.03(2)
C(49) 0.07(2) 0.07(2) 0.07(2) -0.01(1) 0.01(1) 0.02(1)
C(50) 0.07(1) 0.05(1) 0.07(2) 0.00(1) 0.01(1) 0.01(1)
C(51) 0.11(2) 0.06(1) 0.04(1) -0.03(1) -0.01(1) 0.00(1)
C(52) 0.09(2) 0.07(2) 0.06(1) -0.02(1) -0.01(1) 0.03(1)
C(53) 0.06(1) 0.06(1) 0.07(1) 0.00(1) 0.02(1) 0.03(1)
C(54) 0.06(1) 0.07(1) 0.07(1) -0.02(1) -0.01(1) 0.04(1)
C(55) 0.05(1) 0.06(1) 0.07(1) -0.01(1) 0.00(1) 0.03(1)
C(56) 0.05(1) 0.06(1) 0.07(2) 0.00(1) -0.01(1) 0.02(1)
C(57) 0.04(1) 0.10(2) 0.08(2) -0.01(1) 0.01(1) 0.04(1)
C(58) 0.08(2) 0.06(1) 0.06(2) -0.02(1) 0.02(1) 0.01(1)
C(59) 0.08(2) 0.10(2) 0.10(2) -0.01(2) 0.02(2) 0.03(2)
C(60) 0.12(3) 0.14(3) 0.07(2) -0.04(2) 0.01(2) 0.04(2)
C(61) 0.10(2) 0.10(2) 0.06(2) -0.01(2) 0.00(2) 0.02(1)
C(62) 0.09(2) 0.09(2) 0.06(2) -0.03(1) -0.01(1) 0.04(1)
C(63) 0.08(2) 0.04(1) 0.09(2) 0.00(1) 0.01(1) 0.03(1)
C(64) 0.07(2) 0.06(1) 0.10(2) -0.02(1) 0.00(1) 0.03(1)
C(65) 0.15(3) 0.09(2) 0.05(2) -0.06(2) 0.00(2) 0.02(1)
C(66) 0.24(5) 0.15(3) 0.04(2) -0.13(4) -0.02(2) 0.02(2)
C(67) 0.28(6) 0.12(3) 0.08(3) -0.13(4) -0.08(4) 0.04(2)
C(68) 0.11(2) 0.11(2) 0.07(2) -0.07(2) -0.04(2) 0.05(2)
C(69) 0.05(1) 0.10(2) 0.13(2) -0.05(1) -0.04(2) 0.06(2)
C(70) 0.06(2) 0.11(2) 0.11(2) 0.00(2) 0.01(2) 0.06(2)
C(71) 0.15(3) 0.12(3) 0.13(3) -0.09(3) -0.07(3) 0.07(2)
C(72) 0.09(2) 0.12(3) 0.07(2) 0.02(2) 0.01(2) 0.01(2)
C(73) 0.10(2) 0.14(3) 0.09(2) 0.04(2) 0.03(2) 0.07(2)
C(74) 0.06(2) 0.16(3) 0.11(2) -0.02(2) 0.00(2) 0.08(2)
C(75) 0.07(2) 0.11(2) 0.07(2) -0.02(2) 0.01(1) 0.04(2)
C(76) 0.10(2) 0.08(2) 0.05(2) 0.01(2) 0.03(1) 0.02(1)
C(77) 0.05(2) 0.10(2) 0.10(2) -0.04(1) -0.02(1) 0.05(2)

loop_
_atom_type_symbol
_atom_type_description
_atom_type_scat_dispersion_real
_atom_type_scat_dispersion_imag
_atom_type_scat_source
Cu Cu 0.320 1.265
;International Tables for Crystallography
(1992, Vol. C, Tables 4.2.6.8 and 6.1.1.1)
;
C C 0.003 0.002
;International Tables for Crystallography
(1992, Vol. C, Tables 4.2.6.8 and 6.1.1.1)
;
H H 0.000 0.000
;International Tables for Crystallography
(1992, Vol. C, Table 6.1.1.2)
;
N N 0.006 0.003
;International Tables for Crystallography
(1992, Vol. C, Tables 4.2.6.8 and 6.1.1.1)
;
S S 0.125 0.123
;International Tables for Crystallography
(1992, Vol. C, Tables 4.2.6.8 and 6.1.1.1)
;
Cl Cl 0.148 0.159
;International Tables for Crystallography
(1992, Vol. C, Tables 4.2.6.8 and 6.1.1.1)
;
O O 0.011 0.006
;International Tables for Crystallography
(1992, Vol. C, Tables 4.2.6.8 and 6.1.1.1)
;

loop_
_geom_angle_atom_site_label_1
_geom_angle_atom_site_label_2
_geom_angle_atom_site_label_3
_geom_angle
_geom_angle_site_symmetry_1
_geom_angle_site_symmetry_2
_geom_angle_site_symmetry_3
_geom_angle_publ_flag
S(1) Cu(1) N(1) 138.5(4) 1_555 1_555 1_555 yes
S(1) Cu(1) N(2) 91.5(5) 1_555 1_555 1_555 yes
S(1) Cu(1) N(3) 110.1(5) 1_555 1_555 1_555 yes
N(1) Cu(1) N(2) 98.8(6) 1_555 1_555 1_555 yes
N(1) Cu(1) N(3) 107.2(6) 1_555 1_555 1_555 yes
N(2) Cu(1) N(3) 100.8(6) 1_555 1_555 1_555 yes
S(4) Cu(2) N(5) 108.3(5) 1_555 1_555 1_555 yes
S(4) Cu(2) N(8) 135.6(5) 1_555 1_555 1_555 yes
S(4) Cu(2) N(9) 91.4(5) 1_555 1_555 1_555 yes
N(5) Cu(2) N(8) 111.6(7) 1_555 1_555 1_555 yes
N(5) Cu(2) N(9) 99.6(6) 1_555 1_555 1_555 yes
N(8) Cu(2) N(9) 100.4(7) 1_555 1_555 1_555 yes
S(3) Cu(3) N(6) 109.4(5) 1_555 1_555 1_555 yes
S(3) Cu(3) N(7) 91.3(4) 1_555 1_555 1_555 yes
S(3) Cu(3) N(10) 134.7(5) 1_555 1_555 1_555 yes
N(6) Cu(3) N(7) 99.4(7) 1_555 1_555 1_555 yes
N(6) Cu(3) N(10) 111.3(7) 1_555 1_555 1_555 yes
N(7) Cu(3) N(10) 100.9(8) 1_555 1_555 1_555 yes
S(2) Cu(4) N(4) 91.7(5) 1_555 1_555 1_555 yes
S(2) Cu(4) N(11) 134.9(6) 1_555 1_555 1_555 yes
S(2) Cu(4) N(12) 108.3(5) 1_555 1_555 1_555 yes
N(4) Cu(4) N(11) 100.8(8) 1_555 1_555 1_555 yes
N(4) Cu(4) N(12) 99.5(7) 1_555 1_555 1_555 yes
N(11) Cu(4) N(12) 111.9(8) 1_555 1_555 1_555 yes
O(5) Cl(1) O(6) 102(1) 1_555 1_555 1_555 yes
O(5) Cl(1) O(7) 110(1) 1_555 1_555 1_555 yes
O(5) Cl(1) O(9) 114(2) 1_555 1_555 1_555 yes
O(6) Cl(1) O(7) 113(1) 1_555 1_555 1_555 yes
O(6) Cl(1) O(9) 107(2) 1_555 1_555 1_555 yes
O(7) Cl(1) O(9) 109(1) 1_555 1_555 1_555 yes
O(8) Cl(2) O(10) 119(2) 1_555 1_555 1_555 yes
O(8) Cl(2) O(11) 109(3) 1_555 1_555 1_555 yes
O(8) Cl(2) O(12) 110(2) 1_555 1_555 1_555 yes
O(10) Cl(2) O(11) 100(3) 1_555 1_555 1_555 yes
O(10) Cl(2) O(12) 106(2) 1_555 1_555 1_555 yes
O(11) Cl(2) O(12) 109(4) 1_555 1_555 1_555 yes
O(1) Cl(3) O(2) 113(1) 1_555 1_555 1_555 yes
O(1) Cl(3) O(3) 108(1) 1_555 1_555 1_555 yes
O(1) Cl(3) O(4) 105(1) 1_555 1_555 1_555 yes
O(2) Cl(3) O(3) 110(1) 1_555 1_555 1_555 yes
O(2) Cl(3) O(4) 106(1) 1_555 1_555 1_555 yes
O(3) Cl(3) O(4) 111(1) 1_555 1_555 1_555 yes
O(16) Cl(5) O(17) 112(2) 1_555 1_555 1_555 yes
O(16) Cl(5) O(18) 113(2) 1_555 1_555 1_555 yes
O(16) Cl(5) O(20) 114(3) 1_555 1_555 1_555 yes
O(17) Cl(5) O(18) 109(2) 1_555 1_555 1_555 yes
O(17) Cl(5) O(20) 108(3) 1_555 1_555 1_555 yes
O(18) Cl(5) O(20) 97(2) 1_555 1_555 1_555 yes
Cu(1) S(1) S(2) 112.3(3) 1_555 1_555 1_555 yes
Cu(1) S(1) C(15) 95.6(7) 1_555 1_555 1_555 yes
S(2) S(1) C(15) 105.7(7) 1_555 1_555 1_555 yes
Cu(4) S(2) S(1) 109.5(3) 1_555 1_555 1_555 yes
Cu(4) S(2) C(16) 94.6(6) 1_555 1_555 1_555 yes
S(1) S(2) C(16) 105.9(7) 1_555 1_555 1_555 yes
Cu(3) S(3) S(4) 108.7(3) 1_555 1_555 1_555 yes
Cu(3) S(3) C(31) 94.3(7) 1_555 1_555 1_555 yes
S(4) S(3) C(31) 105.1(7) 1_555 1_555 1_555 yes
Cu(2) S(4) S(3) 112.5(3) 1_555 1_555 1_555 yes
Cu(2) S(4) C(54) 96.6(7) 1_555 1_555 1_555 yes
S(3) S(4) C(54) 106.0(7) 1_555 1_555 1_555 yes
Cu(1) N(1) C(1) 119(1) 1_555 1_555 1_555 yes
Cu(1) N(1) C(5) 122(1) 1_555 1_555 1_555 yes
C(1) N(1) C(5) 117(1) 1_555 1_555 1_555 yes
Cu(1) N(2) C(13) 109(1) 1_555 1_555 1_555 yes
Cu(1) N(2) C(14) 106(1) 1_555 1_555 1_555 yes
Cu(1) N(2) C(46) 110(1) 1_555 1_555 1_555 yes
C(13) N(2) C(14) 113(1) 1_555 1_555 1_555 yes
C(13) N(2) C(46) 107(1) 1_555 1_555 1_555 yes
C(14) N(2) C(46) 108(1) 1_555 1_555 1_555 yes
Cu(1) N(3) C(7) 122(1) 1_555 1_555 1_555 yes
Cu(1) N(3) C(11) 118(1) 1_555 1_555 1_555 yes
C(7) N(3) C(11) 118(1) 1_555 1_555 1_555 yes
Cu(4) N(4) C(17) 106(1) 1_555 1_555 1_555 yes
Cu(4) N(4) C(36) 108(1) 1_555 1_555 1_555 yes
Cu(4) N(4) C(43) 111(1) 1_555 1_555 1_555 yes
C(17) N(4) C(36) 110(1) 1_555 1_555 1_555 yes
C(17) N(4) C(43) 111(1) 1_555 1_555 1_555 yes
C(36) N(4) C(43) 108(1) 1_555 1_555 1_555 yes
Cu(2) N(5) C(26) 119(1) 1_555 1_555 1_555 yes
Cu(2) N(5) C(30) 121(1) 1_555 1_555 1_555 yes
C(26) N(5) C(30) 118(1) 1_555 1_555 1_555 yes
Cu(3) N(6) C(22) 119(1) 1_555 1_555 1_555 yes
Cu(3) N(6) C(23) 118(1) 1_555 1_555 1_555 yes
C(22) N(6) C(23) 119(1) 1_555 1_555 1_555 yes
Cu(3) N(7) C(25) 111(1) 1_555 1_555 1_555 yes
Cu(3) N(7) C(50) 106(1) 1_555 1_555 1_555 yes
Cu(3) N(7) C(70) 108(1) 1_555 1_555 1_555 yes
C(25) N(7) C(50) 112(1) 1_555 1_555 1_555 yes
C(25) N(7) C(70) 108(1) 1_555 1_555 1_555 yes
C(50) N(7) C(70) 108(1) 1_555 1_555 1_555 yes
Cu(2) N(8) C(58) 117(1) 1_555 1_555 1_555 yes
Cu(2) N(8) C(62) 122(1) 1_555 1_555 1_555 yes
C(58) N(8) C(62) 119(1) 1_555 1_555 1_555 yes
Cu(2) N(9) C(55) 106(1) 1_555 1_555 1_555 yes
Cu(2) N(9) C(56) 108(1) 1_555 1_555 1_555 yes
Cu(2) N(9) C(63) 110(1) 1_555 1_555 1_555 yes
C(55) N(9) C(56) 109(1) 1_555 1_555 1_555 yes
C(55) N(9) C(63) 112(1) 1_555 1_555 1_555 yes
C(56) N(9) C(63) 109(1) 1_555 1_555 1_555 yes
Cu(3) N(10) C(65) 121(1) 1_555 1_555 1_555 yes
Cu(3) N(10) C(68) 118(1) 1_555 1_555 1_555 yes
C(65) N(10) C(68) 117(2) 1_555 1_555 1_555 yes
Cu(4) N(11) C(38) 119(1) 1_555 1_555 1_555 yes
Cu(4) N(11) C(39) 124(2) 1_555 1_555 1_555 yes
C(38) N(11) C(39) 115(2) 1_555 1_555 1_555 yes
Cu(4) N(12) C(75) 120(1) 1_555 1_555 1_555 yes
Cu(4) N(12) C(76) 117(1) 1_555 1_555 1_555 yes
C(75) N(12) C(76) 121(2) 1_555 1_555 1_555 yes
N(1) C(1) C(45) 114(1) 1_555 1_555 1_555 yes
N(1) C(1) C(47) 120(2) 1_555 1_555 1_555 yes
C(45) C(1) C(47) 124(2) 1_555 1_555 1_555 yes
N(1) C(5) C(49) 123(1) 1_555 1_555 1_555 yes
N(1) C(5) H(60) 118(2) 1_555 1_555 1_555 no
C(49) C(5) H(60) 118(2) 1_555 1_555 1_555 no
N(3) C(7) C(77) 122(2) 1_555 1_555 1_555 yes
N(3) C(7) H(96) 119(1) 1_555 1_555 1_555 no
C(77) C(7) H(96) 118(2) 1_555 1_555 1_555 no
C(9) C(8) C(77) 118(2) 1_555 1_555 1_555 yes
C(9) C(8) H(49) 121(2) 1_555 1_555 1_555 no
C(77) C(8) H(49) 119(2) 1_555 1_555 1_555 no
C(8) C(9) C(11) 118(2) 1_555 1_555 1_555 yes
C(8) C(9) H(50) 120(2) 1_555 1_555 1_555 no
C(11) C(9) H(50) 121(2) 1_555 1_555 1_555 no
N(3) C(11) C(9) 121(1) 1_555 1_555 1_555 yes
N(3) C(11) C(12) 118(1) 1_555 1_555 1_555 yes
C(9) C(11) C(12) 119(1) 1_555 1_555 1_555 yes
C(11) C(12) C(13) 117(1) 1_555 1_555 1_555 yes
C(11) C(12) H(72) 107(1) 1_555 1_555 1_555 no
C(11) C(12) H(73) 108(1) 1_555 1_555 1_555 no
C(13) C(12) H(72) 106(1) 1_555 1_555 1_555 no
C(13) C(12) H(73) 108(2) 1_555 1_555 1_555 no
H(72) C(12) H(73) 107(2) 1_555 1_555 1_555 no
N(2) C(13) C(12) 113(1) 1_555 1_555 1_555 yes
N(2) C(13) H(74) 108(1) 1_555 1_555 1_555 no
N(2) C(13) H(75) 109(1) 1_555 1_555 1_555 no
C(12) C(13) H(74) 108(2) 1_555 1_555 1_555 no
C(12) C(13) H(75) 110(1) 1_555 1_555 1_555 no
H(74) C(13) H(75) 106(2) 1_555 1_555 1_555 no
N(2) C(14) C(15) 116(1) 1_555 1_555 1_555 yes
N(2) C(14) H(76) 108(1) 1_555 1_555 1_555 no
N(2) C(14) H(77) 107(1) 1_555 1_555 1_555 no
C(15) C(14) H(76) 108(1) 1_555 1_555 1_555 no
C(15) C(14) H(77) 108(1) 1_555 1_555 1_555 no
H(76) C(14) H(77) 107(1) 1_555 1_555 1_555 no
S(1) C(15) C(14) 108(1) 1_555 1_555 1_555 yes
S(1) C(15) C(34) 112(1) 1_555 1_555 1_555 yes
S(1) C(15) C(35) 102(1) 1_555 1_555 1_555 yes
C(14) C(15) C(34) 106(1) 1_555 1_555 1_555 yes
C(14) C(15) C(35) 117(1) 1_555 1_555 1_555 yes
C(34) C(15) C(35) 109(1) 1_555 1_555 1_555 yes
S(2) C(16) C(17) 111(1) 1_555 1_555 1_555 yes
S(2) C(16) C(18) 111(1) 1_555 1_555 1_555 yes
S(2) C(16) C(33) 103(1) 1_555 1_555 1_555 yes
C(17) C(16) C(18) 108(1) 1_555 1_555 1_555 yes
C(17) C(16) C(33) 113(1) 1_555 1_555 1_555 yes
C(18) C(16) C(33) 107(1) 1_555 1_555 1_555 yes
N(4) C(17) C(16) 117(1) 1_555 1_555 1_555 yes
N(4) C(17) H(78) 108(1) 1_555 1_555 1_555 no
N(4) C(17) H(79) 108(1) 1_555 1_555 1_555 no
C(16) C(17) H(78) 107(2) 1_555 1_555 1_555 no
C(16) C(17) H(79) 108(1) 1_555 1_555 1_555 no
H(78) C(17) H(79) 105(2) 1_555 1_555 1_555 no
C(16) C(18) H(80) 110(2) 1_555 1_555 1_555 no
C(16) C(18) H(81) 111(2) 1_555 1_555 1_555 no
C(16) C(18) H(82) 111(2) 1_555 1_555 1_555 no
H(80) C(18) H(81) 107(2) 1_555 1_555 1_555 no
H(80) C(18) H(82) 107(2) 1_555 1_555 1_555 no
H(81) C(18) H(82) 107(2) 1_555 1_555 1_555 no
C(20) C(19) C(22) 118(2) 1_555 1_555 1_555 yes
C(20) C(19) H(1) 119(2) 1_555 1_555 1_555 no
C(22) C(19) H(1) 121(2) 1_555 1_555 1_555 no
C(19) C(20) C(21) 120(2) 1_555 1_555 1_555 yes
C(19) C(20) H(2) 120(3) 1_555 1_555 1_555 no
C(21) C(20) H(2) 119(3) 1_555 1_555 1_555 no
C(20) C(21) C(23) 119(2) 1_555 1_555 1_555 yes
C(20) C(21) H(3) 120(2) 1_555 1_555 1_555 no
C(23) C(21) H(3) 120(2) 1_555 1_555 1_555 no
N(6) C(22) C(19) 121(2) 1_555 1_555 1_555 yes
N(6) C(22) H(4) 118(2) 1_555 1_555 1_555 no
C(19) C(22) H(4) 119(2) 1_555 1_555 1_555 no
N(6) C(23) C(21) 120(2) 1_555 1_555 1_555 yes
N(6) C(23) C(24) 118(1) 1_555 1_555 1_555 yes
C(21) C(23) C(24) 121(2) 1_555 1_555 1_555 yes
C(23) C(24) C(25) 113(1) 1_555 1_555 1_555 yes
C(23) C(24) H(45) 110(1) 1_555 1_555 1_555 no
C(23) C(24) H(46) 110(2) 1_555 1_555 1_555 no
C(25) C(24) H(45) 106(2) 1_555 1_555 1_555 no
C(25) C(24) H(46) 109(2) 1_555 1_555 1_555 no
H(45) C(24) H(46) 106(2) 1_555 1_555 1_555 no
N(7) C(25) C(24) 111(1) 1_555 1_555 1_555 yes
N(7) C(25) H(47) 109(1) 1_555 1_555 1_555 no
N(7) C(25) H(48) 110(2) 1_555 1_555 1_555 no
C(24) C(25) H(47) 108(2) 1_555 1_555 1_555 no
C(24) C(25) H(48) 110(1) 1_555 1_555 1_555 no
H(47) C(25) H(48) 105(2) 1_555 1_555 1_555 no
N(5) C(26) C(27) 119(2) 1_555 1_555 1_555 yes
N(5) C(26) C(64) 118(1) 1_555 1_555 1_555 yes
C(27) C(26) C(64) 121(2) 1_555 1_555 1_555 yes
C(26) C(27) C(28) 122(2) 1_555 1_555 1_555 yes
C(26) C(27) H(5) 118(2) 1_555 1_555 1_555 no
C(28) C(27) H(5) 119(2) 1_555 1_555 1_555 no
C(27) C(28) C(29) 118(2) 1_555 1_555 1_555 yes
C(27) C(28) H(6) 121(2) 1_555 1_555 1_555 no
C(29) C(28) H(6) 119(2) 1_555 1_555 1_555 no
C(28) C(29) C(30) 117(2) 1_555 1_555 1_555 yes
C(28) C(29) H(7) 121(2) 1_555 1_555 1_555 no
C(30) C(29) H(7) 121(2) 1_555 1_555 1_555 no
N(5) C(30) C(29) 123(2) 1_555 1_555 1_555 yes
N(5) C(30) H(8) 117(1) 1_555 1_555 1_555 no
C(29) C(30) H(8) 118(2) 1_555 1_555 1_555 no
S(3) C(31) C(32) 112(1) 1_555 1_555 1_555 yes
S(3) C(31) C(50) 110(1) 1_555 1_555 1_555 yes
S(3) C(31) C(51) 104(1) 1_555 1_555 1_555 yes
C(32) C(31) C(50) 107(1) 1_555 1_555 1_555 yes
C(32) C(31) C(51) 107(1) 1_555 1_555 1_555 yes
C(50) C(31) C(51) 115(1) 1_555 1_555 1_555 yes
C(31) C(32) H(33) 111(1) 1_555 1_555 1_555 no
C(31) C(32) H(34) 111(2) 1_555 1_555 1_555 no
C(31) C(32) H(35) 110(1) 1_555 1_555 1_555 no
H(33) C(32) H(34) 108(2) 1_555 1_555 1_555 no
H(33) C(32) H(35) 106(2) 1_555 1_555 1_555 no
H(34) C(32) H(35) 106(2) 1_555 1_555 1_555 no
C(16) C(33) H(83) 111(2) 1_555 1_555 1_555 no
C(16) C(33) H(84) 110(1) 1_555 1_555 1_555 no
C(16) C(33) H(85) 110(1) 1_555 1_555 1_555 no
H(83) C(33) H(84) 107(1) 1_555 1_555 1_555 no
H(83) C(33) H(85) 108(1) 1_555 1_555 1_555 no
H(84) C(33) H(85) 107(2) 1_555 1_555 1_555 no
C(15) C(34) H(86) 111(2) 1_555 1_555 1_555 no
C(15) C(34) H(87) 110(1) 1_555 1_555 1_555 no
C(15) C(34) H(88) 111(2) 1_555 1_555 1_555 no
H(86) C(34) H(87) 107(2) 1_555 1_555 1_555 no
H(86) C(34) H(88) 107(2) 1_555 1_555 1_555 no
H(87) C(34) H(88) 107(2) 1_555 1_555 1_555 no
C(15) C(35) H(89) 111(2) 1_555 1_555 1_555 no
C(15) C(35) H(90) 109(1) 1_555 1_555 1_555 no
C(15) C(35) H(91) 111(1) 1_555 1_555 1_555 no
H(89) C(35) H(90) 107(2) 1_555 1_555 1_555 no
H(89) C(35) H(91) 109(2) 1_555 1_555 1_555 no
H(90) C(35) H(91) 106(2) 1_555 1_555 1_555 no
N(4) C(36) C(37) 113(1) 1_555 1_555 1_555 yes
N(4) C(36) H(64) 108(2) 1_555 1_555 1_555 no
N(4) C(36) H(65) 109(2) 1_555 1_555 1_555 no
C(37) C(36) H(64) 107(2) 1_555 1_555 1_555 no
C(37) C(36) H(65) 110(2) 1_555 1_555 1_555 no
H(64) C(36) H(65) 107(2) 1_555 1_555 1_555 no
C(36) C(37) C(38) 113(2) 1_555 1_555 1_555 yes
C(36) C(37) H(66) 110(2) 1_555 1_555 1_555 no
C(36) C(37) H(67) 109(2) 1_555 1_555 1_555 no
C(38) C(37) H(66) 110(2) 1_555 1_555 1_555 no
C(38) C(37) H(67) 109(2) 1_555 1_555 1_555 no
H(66) C(37) H(67) 104(2) 1_555 1_555 1_555 no
N(11) C(38) C(37) 116(2) 1_555 1_555 1_555 yes
N(11) C(38) C(42) 123(2) 1_555 1_555 1_555 yes
C(37) C(38) C(42) 119(3) 1_555 1_555 1_555 yes
N(11) C(39) C(40) 123(2) 1_555 1_555 1_555 yes
N(11) C(39) H(51) 119(2) 1_555 1_555 1_555 no
C(40) C(39) H(51) 117(3) 1_555 1_555 1_555 no
C(39) C(40) C(41) 118(3) 1_555 1_555 1_555 yes
C(39) C(40) H(52) 121(4) 1_555 1_555 1_555 no
C(41) C(40) H(52) 119(4) 1_555 1_555 1_555 no
C(40) C(41) C(42) 119(3) 1_555 1_555 1_555 yes
C(40) C(41) H(53) 121(5) 1_555 1_555 1_555 no
C(42) C(41) H(53) 119(5) 1_555 1_555 1_555 no
C(38) C(42) C(41) 119(3) 1_555 1_555 1_555 yes
C(38) C(42) H(54) 119(3) 1_555 1_555 1_555 no
C(41) C(42) H(54) 120(3) 1_555 1_555 1_555 no
N(4) C(43) C(44) 111(2) 1_555 1_555 1_555 yes
N(4) C(43) H(68) 109(2) 1_555 1_555 1_555 no
N(4) C(43) H(69) 109(2) 1_555 1_555 1_555 no
C(44) C(43) H(68) 108(2) 1_555 1_555 1_555 no
C(44) C(43) H(69) 111(2) 1_555 1_555 1_555 no
H(68) C(43) H(69) 105(2) 1_555 1_555 1_555 no
C(43) C(44) C(76) 113(2) 1_555 1_555 1_555 yes
C(43) C(44) H(70) 108(2) 1_555 1_555 1_555 no
C(43) C(44) H(71) 106(2) 1_555 1_555 1_555 no
C(76) C(44) H(70) 110(2) 1_555 1_555 1_555 no
C(76) C(44) H(71) 110(2) 1_555 1_555 1_555 no
H(70) C(44) H(71) 107(2) 1_555 1_555 1_555 no
C(1) C(45) C(46) 113(1) 1_555 1_555 1_555 yes
C(1) C(45) H(92) 109(2) 1_555 1_555 1_555 no
C(1) C(45) H(93) 111(2) 1_555 1_555 1_555 no
C(46) C(45) H(92) 106(2) 1_555 1_555 1_555 no
C(46) C(45) H(93) 109(2) 1_555 1_555 1_555 no
H(92) C(45) H(93) 105(2) 1_555 1_555 1_555 no
N(2) C(46) C(45) 111(1) 1_555 1_555 1_555 yes
N(2) C(46) H(94) 110(1) 1_555 1_555 1_555 no
N(2) C(46) H(95) 109(1) 1_555 1_555 1_555 no
C(45) C(46) H(94) 107(2) 1_555 1_555 1_555 no
C(45) C(46) H(95) 109(1) 1_555 1_555 1_555 no
H(94) C(46) H(95) 107(1) 1_555 1_555 1_555 no
C(1) C(47) C(48) 120(2) 1_555 1_555 1_555 yes
C(1) C(47) H(61) 119(2) 1_555 1_555 1_555 no
C(48) C(47) H(61) 119(2) 1_555 1_555 1_555 no
C(47) C(48) C(49) 121(2) 1_555 1_555 1_555 yes
C(47) C(48) H(62) 118(2) 1_555 1_555 1_555 no
C(49) C(48) H(62) 120(3) 1_555 1_555 1_555 no
C(5) C(49) C(48) 116(2) 1_555 1_555 1_555 yes
C(5) C(49) H(63) 121(2) 1_555 1_555 1_555 no
C(48) C(49) H(63) 121(2) 1_555 1_555 1_555 no
N(7) C(50) C(31) 115(1) 1_555 1_555 1_555 yes
N(7) C(50) H(29) 107(1) 1_555 1_555 1_555 no
N(7) C(50) H(30) 108(1) 1_555 1_555 1_555 no
C(31) C(50) H(29) 108(1) 1_555 1_555 1_555 no
C(31) C(50) H(30) 108(2) 1_555 1_555 1_555 no
H(29) C(50) H(30) 106(1) 1_555 1_555 1_555 no
C(31) C(51) H(36) 112(1) 1_555 1_555 1_555 no
C(31) C(51) H(37) 111(1) 1_555 1_555 1_555 no
C(31) C(51) H(38) 112(2) 1_555 1_555 1_555 no
H(36) C(51) H(37) 106(2) 1_555 1_555 1_555 no
H(36) C(51) H(38) 107(2) 1_555 1_555 1_555 no
H(37) C(51) H(38) 106(1) 1_555 1_555 1_555 no
C(54) C(52) H(39) 111(1) 1_555 1_555 1_555 no
C(54) C(52) H(40) 110(1) 1_555 1_555 1_555 no
C(54) C(52) H(41) 111(2) 1_555 1_555 1_555 no
H(39) C(52) H(40) 107(2) 1_555 1_555 1_555 no
H(39) C(52) H(41) 108(2) 1_555 1_555 1_555 no
H(40) C(52) H(41) 107(2) 1_555 1_555 1_555 no
C(54) C(53) H(42) 111(1) 1_555 1_555 1_555 no
C(54) C(53) H(43) 111(1) 1_555 1_555 1_555 no
C(54) C(53) H(44) 109(1) 1_555 1_555 1_555 no
H(42) C(53) H(43) 109(1) 1_555 1_555 1_555 no
H(42) C(53) H(44) 107(2) 1_555 1_555 1_555 no
H(43) C(53) H(44) 106(2) 1_555 1_555 1_555 no
S(4) C(54) C(52) 115(1) 1_555 1_555 1_555 yes
S(4) C(54) C(53) 101(1) 1_555 1_555 1_555 yes
S(4) C(54) C(55) 109(1) 1_555 1_555 1_555 yes
C(52) C(54) C(53) 109(1) 1_555 1_555 1_555 yes
C(52) C(54) C(55) 106(1) 1_555 1_555 1_555 yes
C(53) C(54) C(55) 114(1) 1_555 1_555 1_555 yes
N(9) C(55) C(54) 118(1) 1_555 1_555 1_555 yes
N(9) C(55) H(31) 107(1) 1_555 1_555 1_555 no
N(9) C(55) H(32) 107(1) 1_555 1_555 1_555 no
C(54) C(55) H(31) 108(1) 1_555 1_555 1_555 no
C(54) C(55) H(32) 108(1) 1_555 1_555 1_555 no
H(31) C(55) H(32) 106(1) 1_555 1_555 1_555 no
N(9) C(56) C(57) 113(1) 1_555 1_555 1_555 yes
N(9) C(56) H(21) 108(1) 1_555 1_555 1_555 no
N(9) C(56) H(22) 110(1) 1_555 1_555 1_555 no
C(57) C(56) H(21) 107(2) 1_555 1_555 1_555 no
C(57) C(56) H(22) 110(1) 1_555 1_555 1_555 no
H(21) C(56) H(22) 105(1) 1_555 1_555 1_555 no
C(56) C(57) C(58) 112(1) 1_555 1_555 1_555 yes
C(56) C(57) H(23) 110(2) 1_555 1_555 1_555 no
C(56) C(57) H(24) 107(1) 1_555 1_555 1_555 no
C(58) C(57) H(23) 110(2) 1_555 1_555 1_555 no
C(58) C(57) H(24) 108(2) 1_555 1_555 1_555 no
H(23) C(57) H(24) 107(2) 1_555 1_555 1_555 no
N(8) C(58) C(57) 118(1) 1_555 1_555 1_555 yes
N(8) C(58) C(59) 119(2) 1_555 1_555 1_555 yes
C(57) C(58) C(59) 121(2) 1_555 1_555 1_555 yes
C(58) C(59) C(60) 120(2) 1_555 1_555 1_555 yes
C(58) C(59) H(9) 118(3) 1_555 1_555 1_555 no
C(60) C(59) H(9) 121(3) 1_555 1_555 1_555 no
C(59) C(60) C(61) 119(2) 1_555 1_555 1_555 yes
C(59) C(60) H(10) 120(3) 1_555 1_555 1_555 no
C(61) C(60) H(10) 119(3) 1_555 1_555 1_555 no
C(60) C(61) C(62) 118(2) 1_555 1_555 1_555 yes
C(60) C(61) H(11) 120(2) 1_555 1_555 1_555 no
C(62) C(61) H(11) 121(2) 1_555 1_555 1_555 no
N(8) C(62) C(61) 122(2) 1_555 1_555 1_555 yes
N(8) C(62) H(12) 118(2) 1_555 1_555 1_555 no
C(61) C(62) H(12) 118(2) 1_555 1_555 1_555 no
N(9) C(63) C(64) 113(1) 1_555 1_555 1_555 yes
N(9) C(63) H(17) 108(1) 1_555 1_555 1_555 no
N(9) C(63) H(18) 108(1) 1_555 1_555 1_555 no
C(64) C(63) H(17) 108(2) 1_555 1_555 1_555 no
C(64) C(63) H(18) 110(2) 1_555 1_555 1_555 no
H(17) C(63) H(18) 106(2) 1_555 1_555 1_555 no
C(26) C(64) C(63) 115(1) 1_555 1_555 1_555 yes
C(26) C(64) H(19) 108(2) 1_555 1_555 1_555 no
C(26) C(64) H(20) 108(2) 1_555 1_555 1_555 no
C(63) C(64) H(19) 108(1) 1_555 1_555 1_555 no
C(63) C(64) H(20) 109(2) 1_555 1_555 1_555 no
H(19) C(64) H(20) 105(2) 1_555 1_555 1_555 no
N(10) C(65) C(66) 122(3) 1_555 1_555 1_555 yes
N(10) C(65) H(13) 118(2) 1_555 1_555 1_555 no
C(66) C(65) H(13) 119(3) 1_555 1_555 1_555 no
C(65) C(66) C(67) 122(3) 1_555 1_555 1_555 yes
C(65) C(66) H(14) 118(4) 1_555 1_555 1_555 no
C(67) C(66) H(14) 119(4) 1_555 1_555 1_555 no
C(66) C(67) C(71) 115(3) 1_555 1_555 1_555 yes
C(66) C(67) H(15) 122(5) 1_555 1_555 1_555 no
C(71) C(67) H(15) 121(5) 1_555 1_555 1_555 no
N(10) C(68) C(69) 118(2) 1_555 1_555 1_555 yes
N(10) C(68) C(71) 121(3) 1_555 1_555 1_555 yes
C(69) C(68) C(71) 120(3) 1_555 1_555 1_555 yes
C(68) C(69) C(70) 112(1) 1_555 1_555 1_555 yes
C(68) C(69) H(25) 110(2) 1_555 1_555 1_555 no
C(68) C(69) H(26) 111(2) 1_555 1_555 1_555 no
C(70) C(69) H(25) 107(2) 1_555 1_555 1_555 no
C(70) C(69) H(26) 109(2) 1_555 1_555 1_555 no
H(25) C(69) H(26) 104(2) 1_555 1_555 1_555 no
N(7) C(70) C(69) 113(1) 1_555 1_555 1_555 yes
N(7) C(70) H(27) 110(2) 1_555 1_555 1_555 no
N(7) C(70) H(28) 109(2) 1_555 1_555 1_555 no
C(69) C(70) H(27) 106(2) 1_555 1_555 1_555 no
C(69) C(70) H(28) 108(2) 1_555 1_555 1_555 no
H(27) C(70) H(28) 106(2) 1_555 1_555 1_555 no
C(67) C(71) C(68) 122(3) 1_555 1_555 1_555 yes
C(67) C(71) H(16) 119(4) 1_555 1_555 1_555 no
C(68) C(71) H(16) 118(4) 1_555 1_555 1_555 no
C(73) C(72) C(76) 122(3) 1_555 1_555 1_555 yes
C(73) C(72) H(55) 118(3) 1_555 1_555 1_555 no
C(76) C(72) H(55) 118(3) 1_555 1_555 1_555 no
C(72) C(73) C(74) 119(2) 1_555 1_555 1_555 yes
C(72) C(73) H(56) 122(4) 1_555 1_555 1_555 no
C(74) C(73) H(56) 118(4) 1_555 1_555 1_555 no
C(73) C(74) C(75) 118(2) 1_555 1_555 1_555 yes
C(73) C(74) H(57) 121(3) 1_555 1_555 1_555 no
C(75) C(74) H(57) 120(3) 1_555 1_555 1_555 no
N(12) C(75) C(74) 120(2) 1_555 1_555 1_555 yes
N(12) C(75) H(58) 119(2) 1_555 1_555 1_555 no
C(74) C(75) H(58) 119(2) 1_555 1_555 1_555 no
N(12) C(76) C(44) 118(2) 1_555 1_555 1_555 yes
N(12) C(76) C(72) 117(2) 1_555 1_555 1_555 yes
C(44) C(76) C(72) 124(2) 1_555 1_555 1_555 yes
C(7) C(77) C(8) 120(2) 1_555 1_555 1_555 yes
C(7) C(77) H(59) 119(2) 1_555 1_555 1_555 no
C(8) C(77) H(59) 119(2) 1_555 1_555 1_555 no

loop_
_geom_bond_atom_site_label_1
_geom_bond_atom_site_label_2
_geom_bond_distance
_geom_bond_site_symmetry_1
_geom_bond_site_symmetry_2
_geom_bond_publ_flag
Cu(1) S(1) 2.228(6) 1_555 1_555 yes
Cu(1) N(1) 2.00(2) 1_555 1_555 yes
Cu(1) N(2) 2.18(2) 1_555 1_555 yes
Cu(1) N(3) 2.04(2) 1_555 1_555 yes
Cu(2) S(4) 2.242(6) 1_555 1_555 yes
Cu(2) N(5) 2.02(2) 1_555 1_555 yes
Cu(2) N(8) 2.00(2) 1_555 1_555 yes
Cu(2) N(9) 2.17(2) 1_555 1_555 yes
Cu(3) S(3) 2.246(5) 1_555 1_555 yes
Cu(3) N(6) 2.02(2) 1_555 1_555 yes
Cu(3) N(7) 2.17(2) 1_555 1_555 yes
Cu(3) N(10) 1.96(2) 1_555 1_555 yes
Cu(4) S(2) 2.246(6) 1_555 1_555 yes
Cu(4) N(4) 2.19(2) 1_555 1_555 yes
Cu(4) N(11) 1.95(2) 1_555 1_555 yes
Cu(4) N(12) 2.02(2) 1_555 1_555 yes
Cl(1) O(5) 1.37(2) 1_555 1_555 yes
Cl(1) O(6) 1.39(2) 1_555 1_555 yes
Cl(1) O(7) 1.38(2) 1_555 1_555 yes
Cl(1) O(9) 1.32(2) 1_555 1_555 yes
Cl(2) O(8) 1.34(3) 1_555 1_555 yes
Cl(2) O(10) 1.34(3) 1_555 1_555 yes
Cl(2) O(11) 1.16(5) 1_555 1_555 yes
Cl(2) O(12) 1.29(4) 1_555 1_555 yes
Cl(3) O(1) 1.39(2) 1_555 1_555 yes
Cl(3) O(2) 1.38(2) 1_555 1_555 yes
Cl(3) O(3) 1.40(2) 1_555 1_555 yes
Cl(3) O(4) 1.44(2) 1_555 1_555 yes
Cl(5) O(16) 1.29(2) 1_555 1_555 yes
Cl(5) O(17) 1.31(3) 1_555 1_555 yes
Cl(5) O(18) 1.41(3) 1_555 1_555 yes
Cl(5) O(20) 1.27(4) 1_555 1_555 yes
S(1) S(2) 2.088(7) 1_555 1_555 yes
S(1) C(15) 1.90(2) 1_555 1_555 yes
S(2) C(16) 1.88(2) 1_555 1_555 yes
S(3) S(4) 2.070(7) 1_555 1_555 yes
S(3) C(31) 1.86(2) 1_555 1_555 yes
S(4) C(54) 1.86(2) 1_555 1_555 yes
N(1) C(1) 1.38(2) 1_555 1_555 yes
N(1) C(5) 1.34(2) 1_555 1_555 yes
N(2) C(13) 1.52(2) 1_555 1_555 yes
N(2) C(14) 1.48(2) 1_555 1_555 yes
N(2) C(46) 1.49(2) 1_555 1_555 yes
N(3) C(7) 1.33(2) 1_555 1_555 yes
N(3) C(11) 1.36(2) 1_555 1_555 yes
N(4) C(17) 1.49(3) 1_555 1_555 yes
N(4) C(36) 1.48(3) 1_555 1_555 yes
N(4) C(43) 1.49(3) 1_555 1_555 yes
N(5) C(26) 1.35(2) 1_555 1_555 yes
N(5) C(30) 1.32(2) 1_555 1_555 yes
N(6) C(22) 1.36(2) 1_555 1_555 yes
N(6) C(23) 1.34(2) 1_555 1_555 yes
N(7) C(25) 1.52(3) 1_555 1_555 yes
N(7) C(50) 1.48(2) 1_555 1_555 yes
N(7) C(70) 1.50(3) 1_555 1_555 yes
N(8) C(58) 1.36(3) 1_555 1_555 yes
N(8) C(62) 1.31(3) 1_555 1_555 yes
N(9) C(55) 1.48(3) 1_555 1_555 yes
N(9) C(56) 1.50(2) 1_555 1_555 yes
N(9) C(63) 1.49(2) 1_555 1_555 yes
N(10) C(65) 1.32(3) 1_555 1_555 yes
N(10) C(68) 1.32(3) 1_555 1_555 yes
N(11) C(38) 1.37(3) 1_555 1_555 yes
N(11) C(39) 1.33(3) 1_555 1_555 yes
N(12) C(75) 1.34(3) 1_555 1_555 yes
N(12) C(76) 1.38(3) 1_555 1_555 yes
C(1) C(45) 1.51(3) 1_555 1_555 yes
C(1) C(47) 1.36(3) 1_555 1_555 yes
C(5) C(49) 1.40(3) 1_555 1_555 yes
C(5) H(60) 0.971 1_555 1_555 no
C(7) C(77) 1.34(3) 1_555 1_555 yes
C(7) H(96) 0.998 1_555 1_555 no
C(8) C(9) 1.36(3) 1_555 1_555 yes
C(8) C(77) 1.39(3) 1_555 1_555 yes
C(8) H(49) 0.987 1_555 1_555 no
C(9) C(11) 1.39(3) 1_555 1_555 yes
C(9) H(50) 0.981 1_555 1_555 no
C(11) C(12) 1.51(3) 1_555 1_555 yes
C(12) C(13) 1.50(3) 1_555 1_555 yes
C(12) H(72) 0.966 1_555 1_555 no
C(12) H(73) 0.963 1_555 1_555 no
C(13) H(74) 0.976 1_555 1_555 no
C(13) H(75) 0.963 1_555 1_555 no
C(14) C(15) 1.53(3) 1_555 1_555 yes
C(14) H(76) 0.960 1_555 1_555 no
C(14) H(77) 0.970 1_555 1_555 no
C(15) C(34) 1.52(3) 1_555 1_555 yes
C(15) C(35) 1.55(3) 1_555 1_555 yes
C(16) C(17) 1.50(3) 1_555 1_555 yes
C(16) C(18) 1.56(3) 1_555 1_555 yes
C(16) C(33) 1.56(3) 1_555 1_555 yes
C(17) H(78) 0.976 1_555 1_555 no
C(17) H(79) 0.970 1_555 1_555 no
C(18) H(80) 0.966 1_555 1_555 no
C(18) H(81) 0.960 1_555 1_555 no
C(18) H(82) 0.962 1_555 1_555 no
C(19) C(20) 1.38(3) 1_555 1_555 yes
C(19) C(22) 1.37(3) 1_555 1_555 yes
C(19) H(1) 0.984 1_555 1_555 no
C(20) C(21) 1.37(3) 1_555 1_555 yes
C(20) H(2) 0.976 1_555 1_555 no
C(21) C(23) 1.41(3) 1_555 1_555 yes
C(21) H(3) 0.992 1_555 1_555 no
C(22) H(4) 0.996 1_555 1_555 no
C(23) C(24) 1.51(3) 1_555 1_555 yes
C(24) C(25) 1.52(3) 1_555 1_555 yes
C(24) H(45) 0.970 1_555 1_555 no
C(24) H(46) 0.967 1_555 1_555 no
C(25) H(47) 0.977 1_555 1_555 no
C(25) H(48) 0.971 1_555 1_555 no
C(26) C(27) 1.39(3) 1_555 1_555 yes
C(26) C(64) 1.48(3) 1_555 1_555 yes
C(27) C(28) 1.34(3) 1_555 1_555 yes
C(27) H(5) 0.979 1_555 1_555 no
C(28) C(29) 1.36(3) 1_555 1_555 yes
C(28) H(6) 0.972 1_555 1_555 no
C(29) C(30) 1.40(3) 1_555 1_555 yes
C(29) H(7) 0.988 1_555 1_555 no
C(30) H(8) 0.984 1_555 1_555 no
C(31) C(32) 1.54(3) 1_555 1_555 yes
C(31) C(50) 1.53(3) 1_555 1_555 yes
C(31) C(51) 1.49(3) 1_555 1_555 yes
C(32) H(33) 0.956 1_555 1_555 no
C(32) H(34) 0.953 1_555 1_555 no
C(32) H(35) 0.977 1_555 1_555 no
C(33) H(83) 0.957 1_555 1_555 no
C(33) H(84) 0.967 1_555 1_555 no
C(33) H(85) 0.951 1_555 1_555 no
C(34) H(86) 0.961 1_555 1_555 no
C(34) H(87) 0.964 1_555 1_555 no
C(34) H(88) 0.961 1_555 1_555 no
C(35) H(89) 0.943 1_555 1_555 no
C(35) H(90) 0.977 1_555 1_555 no
C(35) H(91) 0.956 1_555 1_555 no
C(36) C(37) 1.55(3) 1_555 1_555 yes
C(36) H(64) 0.967 1_555 1_555 no
C(36) H(65) 0.961 1_555 1_555 no
C(37) C(38) 1.50(3) 1_555 1_555 yes
C(37) H(66) 0.984 1_555 1_555 no
C(37) H(67) 0.978 1_555 1_555 no
C(38) C(42) 1.36(3) 1_555 1_555 yes
C(39) C(40) 1.39(4) 1_555 1_555 yes
C(39) H(51) 1.005 1_555 1_555 no
C(40) C(41) 1.37(5) 1_555 1_555 yes
C(40) H(52) 0.980 1_555 1_555 no
C(41) C(42) 1.33(5) 1_555 1_555 yes
C(41) H(53) 0.968 1_555 1_555 no
C(42) H(54) 0.985 1_555 1_555 no
C(43) C(44) 1.50(4) 1_555 1_555 yes
C(43) H(68) 0.979 1_555 1_555 no
C(43) H(69) 0.970 1_555 1_555 no
C(44) C(76) 1.47(4) 1_555 1_555 yes
C(44) H(70) 0.967 1_555 1_555 no
C(44) H(71) 0.961 1_555 1_555 no
C(45) C(46) 1.54(3) 1_555 1_555 yes
C(45) H(92) 0.989 1_555 1_555 no
C(45) H(93) 0.960 1_555 1_555 no
C(46) H(94) 0.953 1_555 1_555 no
C(46) H(95) 0.974 1_555 1_555 no
C(47) C(48) 1.37(3) 1_555 1_555 yes
C(47) H(61) 0.983 1_555 1_555 no
C(48) C(49) 1.35(3) 1_555 1_555 yes
C(48) H(62) 0.979 1_555 1_555 no
C(49) H(63) 0.975 1_555 1_555 no
C(50) H(29) 0.962 1_555 1_555 no
C(50) H(30) 0.968 1_555 1_555 no
C(51) H(36) 0.966 1_555 1_555 no
C(51) H(37) 0.970 1_555 1_555 no
C(51) H(38) 0.963 1_555 1_555 no
C(52) C(54) 1.54(3) 1_555 1_555 yes
C(52) H(39) 0.955 1_555 1_555 no
C(52) H(40) 0.970 1_555 1_555 no
C(52) H(41) 0.959 1_555 1_555 no
C(53) C(54) 1.58(3) 1_555 1_555 yes
C(53) H(42) 0.947 1_555 1_555 no
C(53) H(43) 0.952 1_555 1_555 no
C(53) H(44) 0.979 1_555 1_555 no
C(54) C(55) 1.52(3) 1_555 1_555 yes
C(55) H(31) 0.967 1_555 1_555 no
C(55) H(32) 0.965 1_555 1_555 no
C(56) C(57) 1.51(3) 1_555 1_555 yes
C(56) H(21) 0.984 1_555 1_555 no
C(56) H(22) 0.961 1_555 1_555 no
C(57) C(58) 1.49(3) 1_555 1_555 yes
C(57) H(23) 0.953 1_555 1_555 no
C(57) H(24) 0.973 1_555 1_555 no
C(58) C(59) 1.37(3) 1_555 1_555 yes
C(59) C(60) 1.37(4) 1_555 1_555 yes
C(59) H(9) 1.005 1_555 1_555 no
C(60) C(61) 1.34(4) 1_555 1_555 yes
C(60) H(10) 0.968 1_555 1_555 no
C(61) C(62) 1.40(3) 1_555 1_555 yes
C(61) H(11) 0.995 1_555 1_555 no
C(62) H(12) 0.987 1_555 1_555 no
C(63) C(64) 1.54(3) 1_555 1_555 yes
C(63) H(17) 0.964 1_555 1_555 no
C(63) H(18) 0.967 1_555 1_555 no
C(64) H(19) 0.977 1_555 1_555 no
C(64) H(20) 0.969 1_555 1_555 no
C(65) C(66) 1.37(4) 1_555 1_555 yes
C(65) H(13) 1.017 1_555 1_555 no
C(66) C(67) 1.36(5) 1_555 1_555 yes
C(66) H(14) 0.972 1_555 1_555 no
C(67) C(71) 1.34(5) 1_555 1_555 yes
C(67) H(15) 0.955 1_555 1_555 no
C(68) C(69) 1.46(4) 1_555 1_555 yes
C(68) C(71) 1.39(4) 1_555 1_555 yes
C(69) C(70) 1.56(4) 1_555 1_555 yes
C(69) H(25) 0.983 1_555 1_555 no
C(69) H(26) 0.976 1_555 1_555 no
C(70) H(27) 0.961 1_555 1_555 no
C(70) H(28) 0.980 1_555 1_555 no
C(71) H(16) 0.983 1_555 1_555 no
C(72) C(73) 1.32(4) 1_555 1_555 yes
C(72) C(76) 1.40(4) 1_555 1_555 yes
C(72) H(55) 0.970 1_555 1_555 no
C(73) C(74) 1.39(4) 1_555 1_555 yes
C(73) H(56) 0.995 1_555 1_555 no
C(74) C(75) 1.41(3) 1_555 1_555 yes
C(74) H(57) 0.967 1_555 1_555 no
C(75) H(58) 0.988 1_555 1_555 no
C(77) H(59) 0.982 1_555 1_555 no

loop_
_geom_contact_atom_site_label_1
_geom_contact_atom_site_label_2
_geom_contact_distance
_geom_contact_site_symmetry_1
_geom_contact_site_symmetry_2
_geom_contact_publ_flag
O(1) C(53) 3.33(3) 1_555 1_556 ?
O(1) C(9) 3.35(3) 1_555 2_667 ?
O(1) C(12) 3.50(3) 1_555 2_667 ?
O(1) C(55) 3.51(3) 1_555 1_556 ?
O(3) C(66) 3.30(4) 1_555 1_555 ?
O(3) C(52) 3.48(3) 1_555 1_556 ?
O(3) C(45) 3.58(3) 1_555 1_455 ?
O(4) C(27) 3.43(3) 1_555 2_666 ?
O(4) C(47) 3.47(3) 1_555 1_455 ?
O(4) C(60) 3.48(4) 1_555 1_555 ?
O(4) C(61) 3.53(3) 1_555 1_555 ?
O(6) C(22) 3.34(3) 1_555 1_655 ?
O(6) C(57) 3.48(3) 1_555 1_655 ?
O(6) C(40) 3.59(4) 1_555 1_555 ?
O(7) C(13) 3.34(3) 1_555 1_554 ?
O(7) C(48) 3.36(3) 1_555 2_766 ?
O(7) C(47) 3.59(3) 1_555 2_766 ?
O(8) C(69) 3.27(4) 1_555 1_555 ?
O(9) C(29) 3.36(3) 1_555 1_555 ?
O(9) C(28) 3.37(4) 1_555 1_555 ?
O(9) C(41) 3.44(5) 1_555 1_555 ?
O(10) C(43) 3.53(4) 1_555 2_756 ?
O(10) C(20) 3.54(5) 1_555 1_655 ?
O(10) C(17) 3.54(4) 1_555 2_756 ?
O(11) C(19) 3.28(4) 1_555 1_655 ?
O(11) C(20) 3.54(5) 1_555 1_655 ?
O(12) C(29) 3.43(5) 1_555 1_555 ?
O(16) C(37) 3.36(4) 1_555 1_555 ?
O(16) C(21) 3.60(4) 1_555 2_656 ?
O(17) C(7) 3.44(4) 1_555 1_555 ?
O(18) C(44) 3.53(4) 1_555 2_756 ?
O(18) C(73) 3.54(5) 1_555 1_455 ?
O(18) C(24) 3.57(3) 1_555 2_656 ?
O(20) C(74) 3.47(5) 1_555 1_455 ?
C(19) C(41) 3.36(4) 1_555 1_455 ?
C(22) C(40) 3.47(4) 1_555 1_455 ?
C(67) C(74) 3.58(5) 1_555 1_455 ?

loop_
_geom_torsion_atom_site_label_1
_geom_torsion_atom_site_label_2
_geom_torsion_atom_site_label_3
_geom_torsion_atom_site_label_4
_geom_torsion
_geom_torsion_site_symmetry_1
_geom_torsion_site_symmetry_2
_geom_torsion_site_symmetry_3
_geom_torsion_site_symmetry_4
_geom_torsion_publ_flag
Cu(1) S(1) S(2) Cu(4) -46.6(3) 1_555 1_555 1_555 1_555 yes
Cu(1) S(1) S(2) C(16) -147.5(7) 1_555 1_555 1_555 1_555 yes
Cu(1) S(1) C(15) C(14) -39(1) 1_555 1_555 1_555 1_555 yes
Cu(1) S(1) C(15) C(34) -157(1) 1_555 1_555 1_555 1_555 yes
Cu(1) S(1) C(15) C(35) 85(1) 1_555 1_555 1_555 1_555 yes
Cu(1) N(1) C(1) C(45) 5(2) 1_555 1_555 1_555 1_555 yes
Cu(1) N(1) C(1) C(47) -169(1) 1_555 1_555 1_555 1_555 yes
Cu(1) N(1) C(5) C(49) 168(1) 1_555 1_555 1_555 1_555 yes
Cu(1) N(2) C(13) C(12) -34(2) 1_555 1_555 1_555 1_555 yes
Cu(1) N(2) C(14) C(15) -36(1) 1_555 1_555 1_555 1_555 yes
Cu(1) N(2) C(46) C(45) -29(2) 1_555 1_555 1_555 1_555 yes
Cu(1) N(3) C(7) C(77) 176(1) 1_555 1_555 1_555 1_555 yes
Cu(1) N(3) C(11) C(9) -175(1) 1_555 1_555 1_555 1_555 yes
Cu(1) N(3) C(11) C(12) 6(2) 1_555 1_555 1_555 1_555 yes
Cu(2) S(4) S(3) Cu(3) -51.8(3) 1_555 1_555 1_555 1_555 yes
Cu(2) S(4) S(3) C(31) -151.8(7) 1_555 1_555 1_555 1_555 yes
Cu(2) S(4) C(54) C(52) -155(1) 1_555 1_555 1_555 1_555 yes
Cu(2) S(4) C(54) C(53) 86(1) 1_555 1_555 1_555 1_555 yes
Cu(2) S(4) C(54) C(55) -34(1) 1_555 1_555 1_555 1_555 yes
Cu(2) N(5) C(26) C(27) -177(1) 1_555 1_555 1_555 1_555 yes
Cu(2) N(5) C(26) C(64) 6(2) 1_555 1_555 1_555 1_555 yes
Cu(2) N(5) C(30) C(29) 178(1) 1_555 1_555 1_555 1_555 yes
Cu(2) N(8) C(58) C(57) 6(2) 1_555 1_555 1_555 1_555 yes
Cu(2) N(8) C(58) C(59) -170(1) 1_555 1_555 1_555 1_555 yes
Cu(2) N(8) C(62) C(61) 169(1) 1_555 1_555 1_555 1_555 yes
Cu(2) N(9) C(55) C(54) -34(1) 1_555 1_555 1_555 1_555 yes
Cu(2) N(9) C(56) C(57) -32(2) 1_555 1_555 1_555 1_555 yes
Cu(2) N(9) C(63) C(64) -34(2) 1_555 1_555 1_555 1_555 yes
Cu(3) S(3) S(4) C(54) -156.2(7) 1_555 1_555 1_555 1_555 yes
Cu(3) S(3) C(31) C(32) -161(1) 1_555 1_555 1_555 1_555 yes
Cu(3) S(3) C(31) C(50) -41(1) 1_555 1_555 1_555 1_555 yes
Cu(3) S(3) C(31) C(51) 82(1) 1_555 1_555 1_555 1_555 yes
Cu(3) N(6) C(22) C(19) 162(1) 1_555 1_555 1_555 1_555 yes
Cu(3) N(6) C(23) C(21) -163(1) 1_555 1_555 1_555 1_555 yes
Cu(3) N(6) C(23) C(24) 13(2) 1_555 1_555 1_555 1_555 yes
Cu(3) N(7) C(25) C(24) -32(2) 1_555 1_555 1_555 1_555 yes
Cu(3) N(7) C(50) C(31) -34(1) 1_555 1_555 1_555 1_555 yes
Cu(3) N(7) C(70) C(69) -27(2) 1_555 1_555 1_555 1_555 yes
Cu(3) N(10) C(65) C(66) 165(2) 1_555 1_555 1_555 1_555 yes
Cu(3) N(10) C(68) C(69) 12(2) 1_555 1_555 1_555 1_555 yes
Cu(3) N(10) C(68) C(71) -165(1) 1_555 1_555 1_555 1_555 yes
Cu(4) S(2) S(1) C(15) -149.6(7) 1_555 1_555 1_555 1_555 yes
Cu(4) S(2) C(16) C(17) -38(1) 1_555 1_555 1_555 1_555 yes
Cu(4) S(2) C(16) C(18) -160(1) 1_555 1_555 1_555 1_555 yes
Cu(4) S(2) C(16) C(33) 84(1) 1_555 1_555 1_555 1_555 yes
Cu(4) N(4) C(17) C(16) -32(2) 1_555 1_555 1_555 1_555 yes
Cu(4) N(4) C(36) C(37) -31(2) 1_555 1_555 1_555 1_555 yes
Cu(4) N(4) C(43) C(44) -34(2) 1_555 1_555 1_555 1_555 yes
Cu(4) N(11) C(38) C(37) 5(2) 1_555 1_555 1_555 1_555 yes
Cu(4) N(11) C(38) C(42) -168(1) 1_555 1_555 1_555 1_555 yes
Cu(4) N(11) C(39) C(40) 169(1) 1_555 1_555 1_555 1_555 yes
Cu(4) N(12) C(75) C(74) 169(1) 1_555 1_555 1_555 1_555 yes
Cu(4) N(12) C(76) C(44) 12(2) 1_555 1_555 1_555 1_555 yes
Cu(4) N(12) C(76) C(72) -166(1) 1_555 1_555 1_555 1_555 yes
S(1) Cu(1) N(1) C(1) -71(1) 1_555 1_555 1_555 1_555 yes
S(1) Cu(1) N(1) C(5) 119(1) 1_555 1_555 1_555 1_555 yes
S(1) Cu(1) N(2) C(13) -117(1) 1_555 1_555 1_555 1_555 yes
S(1) Cu(1) N(2) C(14) 5(1) 1_555 1_555 1_555 1_555 yes
S(1) Cu(1) N(2) C(46) 123(1) 1_555 1_555 1_555 1_555 yes
S(1) Cu(1) N(3) C(7) -56(1) 1_555 1_555 1_555 1_555 yes
S(1) Cu(1) N(3) C(11) 117(1) 1_555 1_555 1_555 1_555 yes
S(1) S(2) Cu(4) N(4) -91.6(5) 1_555 1_555 1_555 1_555 yes
S(1) S(2) Cu(4) N(11) 15(1) 1_555 1_555 1_555 1_555 yes
S(1) S(2) Cu(4) N(12) 167.7(7) 1_555 1_555 1_555 1_555 yes
S(1) S(2) C(16) C(17) 73(1) 1_555 1_555 1_555 1_555 yes
S(1) S(2) C(16) C(18) -48(1) 1_555 1_555 1_555 1_555 yes
S(1) S(2) C(16) C(33) -164(1) 1_555 1_555 1_555 1_555 yes
S(1) C(15) C(14) N(2) 53(1) 1_555 1_555 1_555 1_555 yes
S(2) Cu(4) N(4) C(17) 4(1) 1_555 1_555 1_555 1_555 yes
S(2) Cu(4) N(4) C(36) 123(1) 1_555 1_555 1_555 1_555 yes
S(2) Cu(4) N(4) C(43) -117(1) 1_555 1_555 1_555 1_555 yes
S(2) Cu(4) N(11) C(38) -75(1) 1_555 1_555 1_555 1_555 yes
S(2) Cu(4) N(11) C(39) 116(1) 1_555 1_555 1_555 1_555 yes
S(2) Cu(4) N(12) C(75) -54(1) 1_555 1_555 1_555 1_555 yes
S(2) Cu(4) N(12) C(76) 115(1) 1_555 1_555 1_555 1_555 yes
S(2) S(1) Cu(1) N(1) 12.8(8) 1_555 1_555 1_555 1_555 yes
S(2) S(1) Cu(1) N(2) -92.3(5) 1_555 1_555 1_555 1_555 yes
S(2) S(1) Cu(1) N(3) 165.6(6) 1_555 1_555 1_555 1_555 yes
S(2) S(1) C(15) C(14) 75(1) 1_555 1_555 1_555 1_555 yes
S(2) S(1) C(15) C(34) -42(1) 1_555 1_555 1_555 1_555 yes
S(2) S(1) C(15) C(35) -159(1) 1_555 1_555 1_555 1_555 yes
S(2) C(16) C(17) N(4) 51(2) 1_555 1_555 1_555 1_555 yes
S(3) Cu(3) N(6) C(22) -52(1) 1_555 1_555 1_555 1_555 yes
S(3) Cu(3) N(6) C(23) 114(1) 1_555 1_555 1_555 1_555 yes
S(3) Cu(3) N(7) C(25) -118(1) 1_555 1_555 1_555 1_555 yes
S(3) Cu(3) N(7) C(50) 4(1) 1_555 1_555 1_555 1_555 yes
S(3) Cu(3) N(7) C(70) 121(1) 1_555 1_555 1_555 1_555 yes
S(3) Cu(3) N(10) C(65) 117(1) 1_555 1_555 1_555 1_555 yes
S(3) Cu(3) N(10) C(68) -77(1) 1_555 1_555 1_555 1_555 yes
S(3) S(4) Cu(2) N(5) 163.4(6) 1_555 1_555 1_555 1_555 yes
S(3) S(4) Cu(2) N(8) 10.4(9) 1_555 1_555 1_555 1_555 yes
S(3) S(4) Cu(2) N(9) -96.0(5) 1_555 1_555 1_555 1_555 yes
S(3) S(4) C(54) C(52) -39(1) 1_555 1_555 1_555 1_555 yes
S(3) S(4) C(54) C(53) -157(1) 1_555 1_555 1_555 1_555 yes
S(3) S(4) C(54) C(55) 80(1) 1_555 1_555 1_555 1_555 yes
S(3) C(31) C(50) N(7) 55(2) 1_555 1_555 1_555 1_555 yes
S(4) Cu(2) N(5) C(26) 117(1) 1_555 1_555 1_555 1_555 yes
S(4) Cu(2) N(5) C(30) -56(1) 1_555 1_555 1_555 1_555 yes
S(4) Cu(2) N(8) C(58) -75(1) 1_555 1_555 1_555 1_555 yes
S(4) Cu(2) N(8) C(62) 115(1) 1_555 1_555 1_555 1_555 yes
S(4) Cu(2) N(9) C(55) 6(1) 1_555 1_555 1_555 1_555 yes
S(4) Cu(2) N(9) C(56) 124(1) 1_555 1_555 1_555 1_555 yes
S(4) Cu(2) N(9) C(63) -115(1) 1_555 1_555 1_555 1_555 yes
S(4) S(3) Cu(3) N(6) 170.9(6) 1_555 1_555 1_555 1_555 yes
S(4) S(3) Cu(3) N(7) -88.7(5) 1_555 1_555 1_555 1_555 yes
S(4) S(3) Cu(3) N(10) 18(1) 1_555 1_555 1_555 1_555 yes
S(4) S(3) C(31) C(32) -50(1) 1_555 1_555 1_555 1_555 yes
S(4) S(3) C(31) C(50) 68(1) 1_555 1_555 1_555 1_555 yes
S(4) S(3) C(31) C(51) -167(1) 1_555 1_555 1_555 1_555 yes
S(4) C(54) C(55) N(9) 49(1) 1_555 1_555 1_555 1_555 yes
N(1) Cu(1) S(1) C(15) 122.3(10) 1_555 1_555 1_555 1_555 yes
N(1) Cu(1) N(2) C(13) 102(1) 1_555 1_555 1_555 1_555 yes
N(1) Cu(1) N(2) C(14) -133(1) 1_555 1_555 1_555 1_555 yes
N(1) Cu(1) N(2) C(46) -16(1) 1_555 1_555 1_555 1_555 yes
N(1) Cu(1) N(3) C(7) 104(1) 1_555 1_555 1_555 1_555 yes
N(1) Cu(1) N(3) C(11) -80(1) 1_555 1_555 1_555 1_555 yes
N(1) C(1) C(45) C(46) -69(2) 1_555 1_555 1_555 1_555 yes
N(1) C(1) C(47) C(48) 1(3) 1_555 1_555 1_555 1_555 yes
N(1) C(5) C(49) C(48) 0(3) 1_555 1_555 1_555 1_555 yes
N(2) Cu(1) S(1) C(15) 17.2(8) 1_555 1_555 1_555 1_555 yes
N(2) Cu(1) N(1) C(1) 30(1) 1_555 1_555 1_555 1_555 yes
N(2) Cu(1) N(1) C(5) -138(1) 1_555 1_555 1_555 1_555 yes
N(2) Cu(1) N(3) C(7) -152(1) 1_555 1_555 1_555 1_555 yes
N(2) Cu(1) N(3) C(11) 21(1) 1_555 1_555 1_555 1_555 yes
N(2) C(13) C(12) C(11) 79(2) 1_555 1_555 1_555 1_555 yes
N(2) C(14) C(15) C(34) 175(1) 1_555 1_555 1_555 1_555 yes
N(2) C(14) C(15) C(35) -61(2) 1_555 1_555 1_555 1_555 yes
N(2) C(46) C(45) C(1) 83(2) 1_555 1_555 1_555 1_555 yes
N(3) Cu(1) S(1) C(15) -84.9(9) 1_555 1_555 1_555 1_555 yes
N(3) Cu(1) N(1) C(1) 134(1) 1_555 1_555 1_555 1_555 yes
N(3) Cu(1) N(1) C(5) -34(1) 1_555 1_555 1_555 1_555 yes
N(3) Cu(1) N(2) C(13) -6(1) 1_555 1_555 1_555 1_555 yes
N(3) Cu(1) N(2) C(14) 116(1) 1_555 1_555 1_555 1_555 yes
N(3) Cu(1) N(2) C(46) -125(1) 1_555 1_555 1_555 1_555 yes
N(3) C(7) C(77) C(8) 0(3) 1_555 1_555 1_555 1_555 yes
N(3) C(11) C(9) C(8) -1(3) 1_555 1_555 1_555 1_555 yes
N(3) C(11) C(12) C(13) -63(2) 1_555 1_555 1_555 1_555 yes
N(4) Cu(4) S(2) C(16) 17.0(8) 1_555 1_555 1_555 1_555 yes
N(4) Cu(4) N(11) C(38) 28(1) 1_555 1_555 1_555 1_555 yes
N(4) Cu(4) N(11) C(39) -139(1) 1_555 1_555 1_555 1_555 yes
N(4) Cu(4) N(12) C(75) -149(1) 1_555 1_555 1_555 1_555 yes
N(4) Cu(4) N(12) C(76) 20(1) 1_555 1_555 1_555 1_555 yes
N(4) C(17) C(16) C(18) 174(1) 1_555 1_555 1_555 1_555 yes
N(4) C(17) C(16) C(33) -64(2) 1_555 1_555 1_555 1_555 yes
N(4) C(36) C(37) C(38) 81(2) 1_555 1_555 1_555 1_555 yes
N(4) C(43) C(44) C(76) 82(2) 1_555 1_555 1_555 1_555 yes
N(5) Cu(2) S(4) C(54) -86.2(8) 1_555 1_555 1_555 1_555 yes
N(5) Cu(2) N(8) C(58) 131(1) 1_555 1_555 1_555 1_555 yes
N(5) Cu(2) N(8) C(62) -37(1) 1_555 1_555 1_555 1_555 yes
N(5) Cu(2) N(9) C(55) 115(1) 1_555 1_555 1_555 1_555 yes
N(5) Cu(2) N(9) C(56) -126(1) 1_555 1_555 1_555 1_555 yes
N(5) Cu(2) N(9) C(63) -7(1) 1_555 1_555 1_555 1_555 yes
N(5) C(26) C(27) C(28) 1(3) 1_555 1_555 1_555 1_555 yes
N(5) C(26) C(64) C(63) -61(2) 1_555 1_555 1_555 1_555 yes
N(5) C(30) C(29) C(28) -2(3) 1_555 1_555 1_555 1_555 yes
N(6) Cu(3) S(3) C(31) -81.5(8) 1_555 1_555 1_555 1_555 yes
N(6) Cu(3) N(7) C(25) -8(1) 1_555 1_555 1_555 1_555 yes
N(6) Cu(3) N(7) C(50) 114(1) 1_555 1_555 1_555 1_555 yes
N(6) Cu(3) N(7) C(70) -128(1) 1_555 1_555 1_555 1_555 yes
N(6) Cu(3) N(10) C(65) -34(2) 1_555 1_555 1_555 1_555 yes
N(6) Cu(3) N(10) C(68) 129(1) 1_555 1_555 1_555 1_555 yes
N(6) C(22) C(19) C(20) 4(3) 1_555 1_555 1_555 1_555 yes
N(6) C(23) C(21) C(20) -2(3) 1_555 1_555 1_555 1_555 yes
N(6) C(23) C(24) C(25) -71(2) 1_555 1_555 1_555 1_555 yes
N(7) Cu(3) S(3) C(31) 18.9(8) 1_555 1_555 1_555 1_555 yes
N(7) Cu(3) N(6) C(22) -146(1) 1_555 1_555 1_555 1_555 yes
N(7) Cu(3) N(6) C(23) 20(1) 1_555 1_555 1_555 1_555 yes
N(7) Cu(3) N(10) C(65) -139(1) 1_555 1_555 1_555 1_555 yes
N(7) Cu(3) N(10) C(68) 25(1) 1_555 1_555 1_555 1_555 yes
N(7) C(25) C(24) C(23) 81(2) 1_555 1_555 1_555 1_555 yes
N(7) C(50) C(31) C(32) 178(1) 1_555 1_555 1_555 1_555 yes
N(7) C(50) C(31) C(51) -62(2) 1_555 1_555 1_555 1_555 yes
N(7) C(70) C(69) C(68) 79(2) 1_555 1_555 1_555 1_555 yes
N(8) Cu(2) S(4) C(54) 120(1) 1_555 1_555 1_555 1_555 yes
N(8) Cu(2) N(5) C(26) -81(1) 1_555 1_555 1_555 1_555 yes
N(8) Cu(2) N(5) C(30) 103(1) 1_555 1_555 1_555 1_555 yes
N(8) Cu(2) N(9) C(55) -130(1) 1_555 1_555 1_555 1_555 yes
N(8) Cu(2) N(9) C(56) -12(1) 1_555 1_555 1_555 1_555 yes
N(8) Cu(2) N(9) C(63) 107(1) 1_555 1_555 1_555 1_555 yes
N(8) C(58) C(57) C(56) -66(2) 1_555 1_555 1_555 1_555 yes
N(8) C(58) C(59) C(60) 0(3) 1_555 1_555 1_555 1_555 yes
N(8) C(62) C(61) C(60) 0(4) 1_555 1_555 1_555 1_555 yes
N(9) Cu(2) S(4) C(54) 14.4(8) 1_555 1_555 1_555 1_555 yes
N(9) Cu(2) N(5) C(26) 23(1) 1_555 1_555 1_555 1_555 yes
N(9) Cu(2) N(5) C(30) -150(1) 1_555 1_555 1_555 1_555 yes
N(9) Cu(2) N(8) C(58) 27(1) 1_555 1_555 1_555 1_555 yes
N(9) Cu(2) N(8) C(62) -141(1) 1_555 1_555 1_555 1_555 yes
N(9) C(55) C(54) C(52) 175(1) 1_555 1_555 1_555 1_555 yes
N(9) C(55) C(54) C(53) -63(2) 1_555 1_555 1_555 1_555 yes
N(9) C(56) C(57) C(58) 82(2) 1_555 1_555 1_555 1_555 yes
N(9) C(63) C(64) C(26) 79(2) 1_555 1_555 1_555 1_555 yes
N(10) Cu(3) S(3) C(31) 125(1) 1_555 1_555 1_555 1_555 yes
N(10) Cu(3) N(6) C(22) 107(1) 1_555 1_555 1_555 1_555 yes
N(10) Cu(3) N(6) C(23) -85(1) 1_555 1_555 1_555 1_555 yes
N(10) Cu(3) N(7) C(25) 105(1) 1_555 1_555 1_555 1_555 yes
N(10) Cu(3) N(7) C(50) -131(1) 1_555 1_555 1_555 1_555 yes
N(10) Cu(3) N(7) C(70) -14(1) 1_555 1_555 1_555 1_555 yes
N(10) C(65) C(66) C(67) 0(5) 1_555 1_555 1_555 1_555 yes
N(10) C(68) C(69) C(70) -70(2) 1_555 1_555 1_555 1_555 yes
N(10) C(68) C(71) C(67) 0(4) 1_555 1_555 1_555 1_555 yes
N(11) Cu(4) S(2) C(16) 124(1) 1_555 1_555 1_555 1_555 yes
N(11) Cu(4) N(4) C(17) -132(1) 1_555 1_555 1_555 1_555 yes
N(11) Cu(4) N(4) C(36) -13(1) 1_555 1_555 1_555 1_555 yes
N(11) Cu(4) N(4) C(43) 106(1) 1_555 1_555 1_555 1_555 yes
N(11) Cu(4) N(12) C(75) 105(1) 1_555 1_555 1_555 1_555 yes
N(11) Cu(4) N(12) C(76) -85(1) 1_555 1_555 1_555 1_555 yes
N(11) C(38) C(37) C(36) -65(2) 1_555 1_555 1_555 1_555 yes
N(11) C(38) C(42) C(41) 0(4) 1_555 1_555 1_555 1_555 yes
N(11) C(39) C(40) C(41) -3(4) 1_555 1_555 1_555 1_555 yes
N(12) Cu(4) S(2) C(16) -83.6(9) 1_555 1_555 1_555 1_555 yes
N(12) Cu(4) N(4) C(17) 112(1) 1_555 1_555 1_555 1_555 yes
N(12) Cu(4) N(4) C(36) -127(1) 1_555 1_555 1_555 1_555 yes
N(12) Cu(4) N(4) C(43) -8(1) 1_555 1_555 1_555 1_555 yes
N(12) Cu(4) N(11) C(38) 133(1) 1_555 1_555 1_555 1_555 yes
N(12) Cu(4) N(11) C(39) -34(2) 1_555 1_555 1_555 1_555 yes
N(12) C(75) C(74) C(73) -3(3) 1_555 1_555 1_555 1_555 yes
N(12) C(76) C(44) C(43) -70(2) 1_555 1_555 1_555 1_555 yes
N(12) C(76) C(72) C(73) -2(4) 1_555 1_555 1_555 1_555 yes
C(1) N(1) C(5) C(49) 0(2) 1_555 1_555 1_555 1_555 yes
C(1) C(47) C(48) C(49) -1(4) 1_555 1_555 1_555 1_555 yes
C(5) N(1) C(1) C(45) 174(1) 1_555 1_555 1_555 1_555 yes
C(5) N(1) C(1) C(47) 0(2) 1_555 1_555 1_555 1_555 yes
C(5) C(49) C(48) C(47) 0(3) 1_555 1_555 1_555 1_555 yes
C(7) N(3) C(11) C(9) -1(2) 1_555 1_555 1_555 1_555 yes
C(7) N(3) C(11) C(12) -178(1) 1_555 1_555 1_555 1_555 yes
C(7) C(77) C(8) C(9) -3(3) 1_555 1_555 1_555 1_555 yes
C(8) C(9) C(11) C(12) 175(2) 1_555 1_555 1_555 1_555 yes
C(9) C(11) C(12) C(13) 119(2) 1_555 1_555 1_555 1_555 yes
C(11) N(3) C(7) C(77) 2(3) 1_555 1_555 1_555 1_555 yes
C(11) C(9) C(8) C(77) 3(3) 1_555 1_555 1_555 1_555 yes
C(12) C(13) N(2) C(14) -153(1) 1_555 1_555 1_555 1_555 yes
C(12) C(13) N(2) C(46) 85(2) 1_555 1_555 1_555 1_555 yes
C(13) N(2) C(14) C(15) 84(2) 1_555 1_555 1_555 1_555 yes
C(13) N(2) C(46) C(45) -149(1) 1_555 1_555 1_555 1_555 yes
C(14) N(2) C(46) C(45) 86(2) 1_555 1_555 1_555 1_555 yes
C(15) S(1) S(2) C(16) 109.5(10) 1_555 1_555 1_555 1_555 yes
C(15) C(14) N(2) C(46) -154(1) 1_555 1_555 1_555 1_555 yes
C(16) C(17) N(4) C(36) -149(1) 1_555 1_555 1_555 1_555 yes
C(16) C(17) N(4) C(43) 88(2) 1_555 1_555 1_555 1_555 yes
C(17) N(4) C(36) C(37) 84(2) 1_555 1_555 1_555 1_555 yes
C(17) N(4) C(43) C(44) -152(1) 1_555 1_555 1_555 1_555 yes
C(19) C(20) C(21) C(23) 2(3) 1_555 1_555 1_555 1_555 yes
C(19) C(22) N(6) C(23) -4(3) 1_555 1_555 1_555 1_555 yes
C(20) C(21) C(23) C(24) -179(2) 1_555 1_555 1_555 1_555 yes
C(21) C(20) C(19) C(22) -3(3) 1_555 1_555 1_555 1_555 yes
C(21) C(23) N(6) C(22) 3(2) 1_555 1_555 1_555 1_555 yes
C(21) C(23) C(24) C(25) 105(2) 1_555 1_555 1_555 1_555 yes
C(22) N(6) C(23) C(24) -179(1) 1_555 1_555 1_555 1_555 yes
C(24) C(25) N(7) C(50) -152(1) 1_555 1_555 1_555 1_555 yes
C(24) C(25) N(7) C(70) 86(2) 1_555 1_555 1_555 1_555 yes
C(25) N(7) C(50) C(31) 88(2) 1_555 1_555 1_555 1_555 yes
C(25) N(7) C(70) C(69) -149(2) 1_555 1_555 1_555 1_555 yes
C(26) N(5) C(30) C(29) 3(3) 1_555 1_555 1_555 1_555 yes
C(26) C(27) C(28) C(29) 0(4) 1_555 1_555 1_555 1_555 yes
C(27) C(26) N(5) C(30) -3(3) 1_555 1_555 1_555 1_555 yes
C(27) C(26) C(64) C(63) 122(2) 1_555 1_555 1_555 1_555 yes
C(27) C(28) C(29) C(30) 0(4) 1_555 1_555 1_555 1_555 yes
C(28) C(27) C(26) C(64) 177(2) 1_555 1_555 1_555 1_555 yes
C(30) N(5) C(26) C(64) -179(1) 1_555 1_555 1_555 1_555 yes
C(31) S(3) S(4) C(54) 103(1) 1_555 1_555 1_555 1_555 yes
C(31) C(50) N(7) C(70) -151(1) 1_555 1_555 1_555 1_555 yes
C(36) N(4) C(43) C(44) 85(2) 1_555 1_555 1_555 1_555 yes
C(36) C(37) C(38) C(42) 108(2) 1_555 1_555 1_555 1_555 yes
C(37) C(36) N(4) C(43) -152(2) 1_555 1_555 1_555 1_555 yes
C(37) C(38) N(11) C(39) 174(2) 1_555 1_555 1_555 1_555 yes
C(37) C(38) C(42) C(41) -174(2) 1_555 1_555 1_555 1_555 yes
C(38) N(11) C(39) C(40) 1(3) 1_555 1_555 1_555 1_555 yes
C(38) C(42) C(41) C(40) -1(5) 1_555 1_555 1_555 1_555 yes
C(39) N(11) C(38) C(42) 0(3) 1_555 1_555 1_555 1_555 yes
C(39) C(40) C(41) C(42) 3(5) 1_555 1_555 1_555 1_555 yes
C(43) C(44) C(76) C(72) 107(2) 1_555 1_555 1_555 1_555 yes
C(44) C(76) N(12) C(75) -178(2) 1_555 1_555 1_555 1_555 yes
C(44) C(76) C(72) C(73) 179(3) 1_555 1_555 1_555 1_555 yes
C(45) C(1) C(47) C(48) -173(2) 1_555 1_555 1_555 1_555 yes
C(46) C(45) C(1) C(47) 105(2) 1_555 1_555 1_555 1_555 yes
C(50) N(7) C(70) C(69) 87(2) 1_555 1_555 1_555 1_555 yes
C(54) C(55) N(9) C(56) -151(1) 1_555 1_555 1_555 1_555 yes
C(54) C(55) N(9) C(63) 87(1) 1_555 1_555 1_555 1_555 yes
C(55) N(9) C(56) C(57) 83(2) 1_555 1_555 1_555 1_555 yes
C(55) N(9) C(63) C(64) -153(1) 1_555 1_555 1_555 1_555 yes
C(56) N(9) C(63) C(64) 85(2) 1_555 1_555 1_555 1_555 yes
C(56) C(57) C(58) C(59) 109(2) 1_555 1_555 1_555 1_555 yes
C(57) C(56) N(9) C(63) -153(1) 1_555 1_555 1_555 1_555 yes
C(57) C(58) N(8) C(62) 176(1) 1_555 1_555 1_555 1_555 yes
C(57) C(58) C(59) C(60) -175(2) 1_555 1_555 1_555 1_555 yes
C(58) N(8) C(62) C(61) 0(3) 1_555 1_555 1_555 1_555 yes
C(58) C(59) C(60) C(61) 0(4) 1_555 1_555 1_555 1_555 yes
C(59) C(58) N(8) C(62) 0(3) 1_555 1_555 1_555 1_555 yes
C(59) C(60) C(61) C(62) 0(4) 1_555 1_555 1_555 1_555 yes
C(65) N(10) C(68) C(69) 177(2) 1_555 1_555 1_555 1_555 yes
C(65) N(10) C(68) C(71) 0(3) 1_555 1_555 1_555 1_555 yes
C(65) C(66) C(67) C(71) 0(5) 1_555 1_555 1_555 1_555 yes
C(66) C(65) N(10) C(68) 0(3) 1_555 1_555 1_555 1_555 yes
C(66) C(67) C(71) C(68) 0(5) 1_555 1_555 1_555 1_555 yes
C(67) C(71) C(68) C(69) -178(2) 1_555 1_555 1_555 1_555 yes
C(70) C(69) C(68) C(71) 107(2) 1_555 1_555 1_555 1_555 yes
C(72) C(73) C(74) C(75) 4(4) 1_555 1_555 1_555 1_555 yes
C(72) C(76) N(12) C(75) 3(3) 1_555 1_555 1_555 1_555 yes
C(74) C(73) C(72) C(76) -1(5) 1_555 1_555 1_555 1_555 yes
C(74) C(75) N(12) C(76) 0(3) 1_555 1_555 1_555 1_555 yes
